data_4130879
loop_
_publ_author_name
'Kumar, Roopender'
'Linden, Anthony'
'Nevado, Cristina'

_publ_section_title
;
 Evidence for Direct Transmetalation of Au<sup>III</sup>-F with Boronic
 Acids.
;
_journal_issue 42
_journal_name_full 'Journal of the American Chemical Society'
_journal_page_first 13790
_journal_page_last 13793
_journal_paper_doi 10.1021/jacs.6b07763
_journal_volume 138
_journal_year 2016
_chemical_formula_moiety 'C32 H33 Au F N, 1.17(C H2 Cl2), 0.33 (C5 H12)'
_chemical_formula_sum 'C34.83 H39.33 Au Cl2.33 F N'
_chemical_formula_weight 770.69
_space_group_crystal_system tetragonal
_space_group_IT_number 88
_space_group_name_Hall '-I 4ad'
_space_group_name_H-M_alt 'I 41/a :2'
_atom_sites_solution_hydrogens geom
_audit_creation_method SHELXL-2014/7
_cell_angle_alpha 90
_cell_angle_beta 90
_cell_angle_gamma 90
_cell_formula_units_Z 48
_cell_length_a 31.0475(2)
_cell_length_b 31.0475(2)
_cell_length_c 41.4313(4)
_cell_measurement_reflns_used 43709
_cell_measurement_temperature 160(2)
_cell_measurement_theta_max 25.4920
_cell_measurement_theta_min 2.4130
_cell_volume 39937.6(5)
_computing_cell_refinement 'CrysAlisPro, Version 1.171.38.41o (Rigaku Oxford Diffraction, 2015)'
_computing_data_collection 'CrysAlisPro, Version 1.171.38.41o (Rigaku Oxford Diffraction, 2015)'
_computing_data_reduction 'CrysAlisPro, Version 1.171.38.41o (Rigaku Oxford Diffraction, 2015)'
_computing_molecular_graphics 'ORTEPII (Johnson, 1976)'
_computing_publication_material 'SHELXL-2014 and PLATON (Spek, 2015)'
_computing_structure_refinement 'SHELXL-2014 (Sheldrick, 2015b)'
_computing_structure_solution 'SHELXT-2014 (Sheldrick, 2015a)'
_diffrn_ambient_temperature 160(2)
_diffrn_detector 'Atlas CCD camera on \k goniostat'
_diffrn_detector_area_resol_mean 10.3801
_diffrn_measured_fraction_theta_full 0.999
_diffrn_measured_fraction_theta_max 0.927
_diffrn_measurement_device_type 'Oxford Diffraction SuperNova, dual radiation diffractometer'
_diffrn_measurement_method '\w scans'
_diffrn_radiation_monochromator mirror
_diffrn_radiation_source 'SuperNova (Mo) X-ray Source'
_diffrn_radiation_type 'Mo K\a'
_diffrn_radiation_wavelength 0.71073
_diffrn_reflns_av_R_equivalents 0.0757
_diffrn_reflns_av_unetI/netI 0.0609
_diffrn_reflns_Laue_measured_fraction_full 0.999
_diffrn_reflns_Laue_measured_fraction_max 0.927
_diffrn_reflns_limit_h_max 39
_diffrn_reflns_limit_h_min -41
_diffrn_reflns_limit_k_max 41
_diffrn_reflns_limit_k_min -39
_diffrn_reflns_limit_l_max 50
_diffrn_reflns_limit_l_min -53
_diffrn_reflns_number 205574
_diffrn_reflns_point_group_measured_fraction_full 0.999
_diffrn_reflns_point_group_measured_fraction_max 0.927
_diffrn_reflns_theta_full 25.242
_diffrn_reflns_theta_max 28.541
_diffrn_reflns_theta_min 2.174
_exptl_absorpt_coefficient_mu 4.637
_exptl_absorpt_correction_T_max 1.00000
_exptl_absorpt_correction_T_min 0.74445
_exptl_absorpt_correction_type multi-scan
_exptl_absorpt_process_details
;
Empirical absorption correction using spherical harmonics,
implemented in the SCALE3 ABSPACK scaling algorithm.
CrysAlisPro, Version 1.171.38.41o (Rigaku Oxford Diffraction, 2015).
;
_exptl_crystal_colour colourless
_exptl_crystal_density_diffrn 1.538
_exptl_crystal_description plate
_exptl_crystal_F_000 18384
_exptl_crystal_size_max 0.20
_exptl_crystal_size_mid 0.10
_exptl_crystal_size_min 0.05
_refine_diff_density_max 1.876
_refine_diff_density_min -1.508
_refine_diff_density_rms 0.139
_refine_ls_extinction_method none
_refine_ls_goodness_of_fit_ref 1.031
_refine_ls_hydrogen_treatment constr
_refine_ls_matrix_type full
_refine_ls_number_parameters 1240
_refine_ls_number_reflns 23571
_refine_ls_number_restraints 1074
_refine_ls_restrained_S_all 1.015
_refine_ls_R_factor_all 0.0961
_refine_ls_R_factor_gt 0.0463
_refine_ls_shift/su_max 0.005
_refine_ls_shift/su_mean 0.000
_refine_ls_structure_factor_coef Fsqd
_refine_ls_weighting_details 'w=1/[\s^2^(Fo^2^)+(0.0356P)^2^+391.1380P] where P=(Fo^2^+2Fc^2^)/3'
_refine_ls_weighting_scheme calc
_refine_ls_wR_factor_gt 0.0925
_refine_ls_wR_factor_ref 0.1120
_reflns_Friedel_coverage 0.000
_reflns_number_gt 15612
_reflns_number_total 23576
_reflns_threshold_expression 'I > 2\s(I)'
_cod_data_source_file ja6b07763_si_012.cif
_cod_data_source_block NV1608
_cod_original_cell_volume 39937.5(7)
_cod_original_sg_symbol_H-M 'I 41/a'
_cod_database_code 4130879
_shelx_shelxl_version_number 2014/7
_shelx_space_group_comment
;
The symmetry employed for this shelxl refinement is uniquely defined
by the following loop, which should always be used as a source of
symmetry information in preference to the above space-group names.
They are only intended as comments.
;
_oxdiff_exptl_absorpt_empirical_full_min 0.829
_oxdiff_exptl_absorpt_empirical_full_max 1.434
_oxdiff_exptl_absorpt_empirical_details
;
Empirical correction (ABSPACK) includes:
- Absorption correction using spherical harmonics
- Frame scaling
;

loop_
_space_group_symop_operation_xyz
'x, y, z'
'-x+1/2, -y, z+1/2'
'-y+3/4, x+1/4, z+1/4'
'y+3/4, -x+3/4, z+3/4'
'x+1/2, y+1/2, z+1/2'
'-x+1, -y+1/2, z+1'
'-y+5/4, x+3/4, z+3/4'
'y+5/4, -x+5/4, z+5/4'
'-x, -y, -z'
'x-1/2, y, -z-1/2'
'y-3/4, -x-1/4, -z-1/4'
'-y-3/4, x-3/4, -z-3/4'
'-x+1/2, -y+1/2, -z+1/2'
'x, y+1/2, -z'
'y-1/4, -x+1/4, -z+1/4'
'-y-1/4, x-1/4, -z-1/4'

loop_
_atom_site_label
_atom_site_type_symbol
_atom_site_fract_x
_atom_site_fract_y
_atom_site_fract_z
_atom_site_U_iso_or_equiv
_atom_site_adp_type
_atom_site_occupancy
_atom_site_site_symmetry_order
_atom_site_calc_flag
_atom_site_refinement_flags_posn
_atom_site_refinement_flags_adp
_atom_site_refinement_flags_occupancy
_atom_site_disorder_assembly
_atom_site_disorder_group
Au1 Au 0.23503(2) 0.54543(2) 0.38851(2) 0.03571(7) Uani 1 1 d . . . . .
F1 F 0.20973(14) 0.60627(12) 0.39216(9) 0.0534(11) Uani 1 1 d . . . . .
N1 N 0.17583(18) 0.51269(17) 0.38625(12) 0.0391(13) Uani 1 1 d . . . . .
C1 C 0.1376(2) 0.5315(3) 0.38430(17) 0.0499(18) Uani 1 1 d . . . . .
H1 H 0.1360 0.5620 0.3838 0.060 Uiso 1 1 calc R U . . .
C2 C 0.1003(2) 0.5082(3) 0.38292(18) 0.0546(19) Uani 1 1 d . . . . .
H2 H 0.0732 0.5221 0.3810 0.065 Uiso 1 1 calc R U . . .
C3 C 0.1030(3) 0.4641(3) 0.38435(18) 0.056(2) Uani 1 1 d . . . . .
H3 H 0.0773 0.4476 0.3833 0.067 Uiso 1 1 calc R U . . .
C4 C 0.1421(2) 0.4430(2) 0.38728(16) 0.0455(17) Uani 1 1 d . . . . .
C5 C 0.1791(2) 0.4683(2) 0.38701(15) 0.0402(15) Uani 1 1 d . . . . .
C6 C 0.1424(3) 0.3945(2) 0.39137(19) 0.058(2) Uani 1 1 d . . . . .
H6A H 0.1128 0.3839 0.3926 0.087 Uiso 1 1 calc R U . . .
H6B H 0.1578 0.3870 0.4112 0.087 Uiso 1 1 calc R U . . .
H6C H 0.1570 0.3813 0.3729 0.087 Uiso 1 1 calc R U . . .
C7 C 0.2247(2) 0.45379(19) 0.38734(14) 0.0344(14) Uani 1 1 d . . . . .
C8 C 0.2558(2) 0.4862(2) 0.38673(14) 0.0363(14) Uani 1 1 d . . . . .
C9 C 0.3001(2) 0.47958(18) 0.38609(13) 0.0325(14) Uani 1 1 d . . . . .
C10 C 0.3144(2) 0.43713(19) 0.38540(14) 0.0374(14) Uani 1 1 d . . . . .
H10 H 0.3443 0.4312 0.3843 0.045 Uiso 1 1 calc R U . . .
C11 C 0.2848(2) 0.40316(19) 0.38625(14) 0.0367(14) Uani 1 1 d . . . . .
C12 C 0.2411(2) 0.4110(2) 0.38686(14) 0.0381(15) Uani 1 1 d . . . . .
H12 H 0.2217 0.3874 0.3870 0.046 Uiso 1 1 calc R U . . .
C13 C 0.3247(2) 0.5202(2) 0.38685(15) 0.0386(15) Uani 1 1 d . . . . .
C14 C 0.2984(2) 0.5578(2) 0.38858(14) 0.0361(14) Uani 1 1 d . . . . .
C15 C 0.3178(2) 0.5980(2) 0.39082(14) 0.0391(15) Uani 1 1 d . . . . .
H15 H 0.3002 0.6229 0.3928 0.047 Uiso 1 1 calc R U . . .
C16 C 0.3626(2) 0.6027(2) 0.39031(16) 0.0451(17) Uani 1 1 d . . . . .
C17 C 0.3875(3) 0.5652(2) 0.38754(16) 0.0493(18) Uani 1 1 d . . . . .
H17 H 0.4179 0.5678 0.3865 0.059 Uiso 1 1 calc R U . . .
C18 C 0.3690(2) 0.5242(2) 0.38620(15) 0.0427(16) Uani 1 1 d . . . . .
H18 H 0.3867 0.4994 0.3849 0.051 Uiso 1 1 calc R U . . .
C19 C 0.3012(2) 0.3578(2) 0.38708(15) 0.0386(15) Uani 1 1 d . . . . .
C20 C 0.3362(2) 0.3451(2) 0.36878(17) 0.0470(17) Uani 1 1 d . . . . .
H20 H 0.3498 0.3653 0.3549 0.056 Uiso 1 1 calc R U . . .
C21 C 0.3515(2) 0.3033(2) 0.37052(18) 0.0488(18) Uani 1 1 d . . . . .
H21 H 0.3759 0.2955 0.3580 0.059 Uiso 1 1 calc R U . . .
C22 C 0.3322(3) 0.2722(2) 0.39014(18) 0.0491(18) Uani 1 1 d . . . . .
C23 C 0.2966(3) 0.2851(2) 0.40768(17) 0.0515(19) Uani 1 1 d . . . . .
H23 H 0.2823 0.2647 0.4209 0.062 Uiso 1 1 calc R U . . .
C24 C 0.2811(2) 0.3272(2) 0.40659(16) 0.0457(17) Uani 1 1 d . . . . .
H24 H 0.2568 0.3350 0.4192 0.055 Uiso 1 1 calc R U . . .
C25 C 0.3485(2) 0.22586(19) 0.39088(17) 0.064(2) Uani 1 1 d D . . . .
C26A C 0.3959(3) 0.2273(4) 0.4003(3) 0.087(3) Uani 0.667(8) 1 d D U P A 1
H26A H 0.4122 0.2427 0.3837 0.131 Uiso 0.667(8) 1 calc R U P A 1
H26B H 0.4069 0.1979 0.4024 0.131 Uiso 0.667(8) 1 calc R U P A 1
H26C H 0.3989 0.2424 0.4210 0.131 Uiso 0.667(8) 1 calc R U P A 1
C27A C 0.3449(4) 0.2064(3) 0.35712(19) 0.084(3) Uani 0.667(8) 1 d D U P A 1
H27A H 0.3145 0.2039 0.3511 0.127 Uiso 0.667(8) 1 calc R U P A 1
H27B H 0.3582 0.1777 0.3570 0.127 Uiso 0.667(8) 1 calc R U P A 1
H27C H 0.3598 0.2250 0.3416 0.127 Uiso 0.667(8) 1 calc R U P A 1
C28A C 0.3245(4) 0.1968(3) 0.4144(3) 0.084(3) Uani 0.667(8) 1 d D U P A 1
H28A H 0.3253 0.2095 0.4360 0.126 Uiso 0.667(8) 1 calc R U P A 1
H28B H 0.3383 0.1684 0.4149 0.126 Uiso 0.667(8) 1 calc R U P A 1
H28C H 0.2945 0.1937 0.4074 0.126 Uiso 0.667(8) 1 calc R U P A 1
C26B C 0.3909(4) 0.2180(7) 0.3733(5) 0.086(3) Uani 0.333(8) 1 d D U P A 2
H26D H 0.3866 0.2216 0.3500 0.129 Uiso 0.333(8) 1 calc R U P A 2
H26E H 0.4009 0.1886 0.3777 0.129 Uiso 0.333(8) 1 calc R U P A 2
H26F H 0.4125 0.2386 0.3809 0.129 Uiso 0.333(8) 1 calc R U P A 2
C27B C 0.3141(5) 0.1966(6) 0.3762(5) 0.085(3) Uani 0.333(8) 1 d D U P A 2
H27D H 0.2870 0.2001 0.3880 0.127 Uiso 0.333(8) 1 calc R U P A 2
H27E H 0.3236 0.1665 0.3776 0.127 Uiso 0.333(8) 1 calc R U P A 2
H27F H 0.3097 0.2043 0.3535 0.127 Uiso 0.333(8) 1 calc R U P A 2
C28B C 0.3543(8) 0.2131(7) 0.4263(2) 0.086(3) Uani 0.333(8) 1 d D U P A 2
H28D H 0.3777 0.2301 0.4358 0.129 Uiso 0.333(8) 1 calc R U P A 2
H28E H 0.3614 0.1824 0.4276 0.129 Uiso 0.333(8) 1 calc R U P A 2
H28F H 0.3275 0.2187 0.4381 0.129 Uiso 0.333(8) 1 calc R U P A 2
C29 C 0.3852(3) 0.6466(2) 0.39328(19) 0.057(2) Uani 1 1 d . . . . .
C30 C 0.4080(3) 0.6483(3) 0.4259(2) 0.078(3) Uani 1 1 d . . . . .
H30A H 0.4200 0.6772 0.4292 0.117 Uiso 1 1 calc R U . . .
H30B H 0.4312 0.6270 0.4264 0.117 Uiso 1 1 calc R U . . .
H30C H 0.3873 0.6419 0.4431 0.117 Uiso 1 1 calc R U . . .
C31 C 0.3526(3) 0.6839(3) 0.3927(3) 0.087(3) Uani 1 1 d . . . . .
H31A H 0.3680 0.7113 0.3947 0.130 Uiso 1 1 calc R U . . .
H31B H 0.3324 0.6807 0.4107 0.130 Uiso 1 1 calc R U . . .
H31C H 0.3368 0.6834 0.3722 0.130 Uiso 1 1 calc R U . . .
C32 C 0.4169(4) 0.6523(3) 0.3661(3) 0.101(4) Uani 1 1 d . . . . .
H32A H 0.4399 0.6309 0.3681 0.151 Uiso 1 1 calc R U . . .
H32B H 0.4293 0.6813 0.3672 0.151 Uiso 1 1 calc R U . . .
H32C H 0.4021 0.6485 0.3454 0.151 Uiso 1 1 calc R U . . .
Au2 Au 0.23311(2) 0.43453(2) 0.46935(2) 0.03515(7) Uani 1 1 d . . . . .
F2 F 0.22119(12) 0.36997(11) 0.46709(9) 0.0463(9) Uani 1 1 d . . . . .
N2 N 0.30095(17) 0.43198(16) 0.46789(12) 0.0366(12) Uani 1 1 d . . . . .
C41 C 0.3239(2) 0.3958(2) 0.46594(15) 0.0400(15) Uani 1 1 d . . . . .
H41 H 0.3095 0.3688 0.4654 0.048 Uiso 1 1 calc R U . . .
C42 C 0.3678(2) 0.3970(2) 0.46475(17) 0.0485(18) Uani 1 1 d . . . . .
H42 H 0.3839 0.3712 0.4624 0.058 Uiso 1 1 calc R U . . .
C43 C 0.3883(2) 0.4359(2) 0.46691(17) 0.0498(18) Uani 1 1 d . . . . .
H43 H 0.4189 0.4367 0.4666 0.060 Uiso 1 1 calc R U . . .
C44 C 0.3657(2) 0.4742(2) 0.46961(15) 0.0409(15) Uani 1 1 d . . . . .
C45 C 0.3208(2) 0.47180(19) 0.46922(13) 0.0334(14) Uani 1 1 d . . . . .
C46 C 0.3906(2) 0.5158(2) 0.47309(19) 0.0528(19) Uani 1 1 d . . . . .
H46A H 0.3805 0.5313 0.4923 0.079 Uiso 1 1 calc R U . . .
H46B H 0.3860 0.5336 0.4539 0.079 Uiso 1 1 calc R U . . .
H46C H 0.4213 0.5093 0.4754 0.079 Uiso 1 1 calc R U . . .
C47 C 0.2898(2) 0.50766(19) 0.47007(13) 0.0322(14) Uani 1 1 d . . . . .
C48 C 0.2471(2) 0.4956(2) 0.47055(13) 0.0367(15) Uani 1 1 d . . . . .
C49 C 0.2120(2) 0.5244(2) 0.47082(14) 0.0380(15) Uani 1 1 d . . . . .
C50 C 0.2217(2) 0.5683(2) 0.47132(15) 0.0417(16) Uani 1 1 d . . . . .
H50 H 0.1990 0.5889 0.4719 0.050 Uiso 1 1 calc R U . . .
C51 C 0.2647(2) 0.5823(2) 0.47091(14) 0.0396(15) Uani 1 1 d . . . . .
C52 C 0.2981(2) 0.5524(2) 0.47029(14) 0.0369(15) Uani 1 1 d . . . . .
H52 H 0.3271 0.5622 0.4700 0.044 Uiso 1 1 calc R U . . .
C53 C 0.1703(2) 0.5024(2) 0.47150(15) 0.0403(15) Uani 1 1 d . . . . .
C54 C 0.1721(2) 0.4570(2) 0.47173(14) 0.0399(15) Uani 1 1 d . . . . .
C55 C 0.1354(2) 0.4324(2) 0.47422(15) 0.0424(16) Uani 1 1 d . . . . .
H55 H 0.1378 0.4019 0.4749 0.051 Uiso 1 1 calc R U . . .
C56 C 0.0948(2) 0.4513(3) 0.47574(17) 0.0509(18) Uani 1 1 d . . . . .
C57 C 0.0928(2) 0.4963(3) 0.47468(18) 0.0535(19) Uani 1 1 d . . . . .
H57 H 0.0655 0.5100 0.4755 0.064 Uiso 1 1 calc R U . . .
C58 C 0.1294(2) 0.5215(3) 0.47248(17) 0.0521(19) Uani 1 1 d . . . . .
H58 H 0.1268 0.5519 0.4716 0.062 Uiso 1 1 calc R U . . .
C59 C 0.2748(2) 0.6294(2) 0.47182(15) 0.0407(16) Uani 1 1 d . . . . .
C60 C 0.3115(2) 0.6446(2) 0.48652(16) 0.0452(17) Uani 1 1 d . . . . .
H60 H 0.3308 0.6248 0.4963 0.054 Uiso 1 1 calc R U . . .
C61 C 0.3207(2) 0.6883(2) 0.48728(17) 0.0481(17) Uani 1 1 d . . . . .
H61 H 0.3463 0.6977 0.4977 0.058 Uiso 1 1 calc R U . . .
C62 C 0.2941(3) 0.7187(2) 0.47334(18) 0.055(2) Uani 1 1 d . . . . .
C63 C 0.2568(3) 0.7027(2) 0.45903(19) 0.063(2) Uani 1 1 d . . . . .
H63 H 0.2371 0.7225 0.4497 0.076 Uiso 1 1 calc R U . . .
C64 C 0.2470(3) 0.6590(2) 0.45786(18) 0.056(2) Uani 1 1 d . . . . .
H64 H 0.2214 0.6495 0.4475 0.067 Uiso 1 1 calc R U . . .
C65 C 0.3037(2) 0.76712(19) 0.47223(16) 0.068(2) Uani 1 1 d D . . . .
C66A C 0.2704(3) 0.7910(3) 0.4926(2) 0.099(3) Uani 0.863(10) 1 d D U P B 1
H66A H 0.2414 0.7842 0.4847 0.149 Uiso 0.863(10) 1 calc R U P B 1
H66B H 0.2753 0.8221 0.4909 0.149 Uiso 0.863(10) 1 calc R U P B 1
H66C H 0.2730 0.7820 0.5152 0.149 Uiso 0.863(10) 1 calc R U P B 1
C67A C 0.3484(3) 0.7776(3) 0.4852(3) 0.099(3) Uani 0.863(10) 1 d D U P B 1
H67A H 0.3500 0.7697 0.5081 0.149 Uiso 0.863(10) 1 calc R U P B 1
H67B H 0.3538 0.8086 0.4829 0.149 Uiso 0.863(10) 1 calc R U P B 1
H67C H 0.3700 0.7614 0.4730 0.149 Uiso 0.863(10) 1 calc R U P B 1
C68A C 0.3005(4) 0.7832(3) 0.43754(17) 0.099(3) Uani 0.863(10) 1 d D U P B 1
H68A H 0.3191 0.7658 0.4236 0.149 Uiso 0.863(10) 1 calc R U P B 1
H68B H 0.3096 0.8134 0.4366 0.149 Uiso 0.863(10) 1 calc R U P B 1
H68C H 0.2706 0.7808 0.4301 0.149 Uiso 0.863(10) 1 calc R U P B 1
C66B C 0.2656(11) 0.7960(13) 0.4636(12) 0.100(4) Uani 0.137(10) 1 d D U P B 2
H66D H 0.2527 0.7861 0.4433 0.150 Uiso 0.137(10) 1 calc R U P B 2
H66E H 0.2756 0.8257 0.4611 0.150 Uiso 0.137(10) 1 calc R U P B 2
H66F H 0.2441 0.7947 0.4809 0.150 Uiso 0.137(10) 1 calc R U P B 2
C67B C 0.3228(15) 0.7827(16) 0.5041(6) 0.099(4) Uani 0.137(10) 1 d D U P B 2
H67D H 0.3001 0.7956 0.5173 0.149 Uiso 0.137(10) 1 calc R U P B 2
H67E H 0.3451 0.8043 0.4998 0.149 Uiso 0.137(10) 1 calc R U P B 2
H67F H 0.3355 0.7582 0.5156 0.149 Uiso 0.137(10) 1 calc R U P B 2
C68B C 0.3379(12) 0.7717(17) 0.4460(9) 0.099(4) Uani 0.137(10) 1 d D U P B 2
H68D H 0.3653 0.7603 0.4538 0.149 Uiso 0.137(10) 1 calc R U P B 2
H68E H 0.3413 0.8022 0.4404 0.149 Uiso 0.137(10) 1 calc R U P B 2
H68F H 0.3289 0.7556 0.4268 0.149 Uiso 0.137(10) 1 calc R U P B 2
C69 C 0.05397(19) 0.4242(2) 0.47998(14) 0.058(2) Uani 1 1 d D . . . .
C70A C 0.0158(12) 0.4518(15) 0.4907(13) 0.084(3) Uani 0.110(9) 1 d D U P C 1
H70A H -0.0045 0.4340 0.5030 0.126 Uiso 0.110(9) 1 calc R U P C 1
H70B H 0.0013 0.4636 0.4717 0.126 Uiso 0.110(9) 1 calc R U P C 1
H70C H 0.0262 0.4754 0.5044 0.126 Uiso 0.110(9) 1 calc R U P C 1
C71A C 0.0587(19) 0.3867(12) 0.5035(10) 0.082(3) Uani 0.110(9) 1 d D U P C 1
H71A H 0.0740 0.3965 0.5229 0.124 Uiso 0.110(9) 1 calc R U P C 1
H71B H 0.0752 0.3635 0.4933 0.124 Uiso 0.110(9) 1 calc R U P C 1
H71C H 0.0301 0.3760 0.5096 0.124 Uiso 0.110(9) 1 calc R U P C 1
C72A C 0.0440(19) 0.4060(17) 0.4466(6) 0.083(3) Uani 0.110(9) 1 d D U P C 1
H72A H 0.0200 0.3856 0.4481 0.125 Uiso 0.110(9) 1 calc R U P C 1
H72B H 0.0695 0.3910 0.4382 0.125 Uiso 0.110(9) 1 calc R U P C 1
H72C H 0.0363 0.4295 0.4320 0.125 Uiso 0.110(9) 1 calc R U P C 1
C70B C 0.0354(3) 0.4336(3) 0.51337(17) 0.083(3) Uani 0.890(9) 1 d D U P C 2
H70D H 0.0269 0.4640 0.5146 0.125 Uiso 0.890(9) 1 calc R U P C 2
H70E H 0.0573 0.4276 0.5298 0.125 Uiso 0.890(9) 1 calc R U P C 2
H70F H 0.0102 0.4153 0.5171 0.125 Uiso 0.890(9) 1 calc R U P C 2
C71B C 0.0628(3) 0.3758(2) 0.4777(2) 0.081(3) Uani 0.890(9) 1 d D U P C 2
H71D H 0.0362 0.3599 0.4823 0.121 Uiso 0.890(9) 1 calc R U P C 2
H71E H 0.0849 0.3678 0.4936 0.121 Uiso 0.890(9) 1 calc R U P C 2
H71F H 0.0730 0.3688 0.4560 0.121 Uiso 0.890(9) 1 calc R U P C 2
C72B C 0.0206(3) 0.4361(3) 0.45458(19) 0.085(3) Uani 0.890(9) 1 d D U P C 2
H72D H -0.0064 0.4210 0.4591 0.128 Uiso 0.890(9) 1 calc R U P C 2
H72E H 0.0311 0.4278 0.4332 0.128 Uiso 0.890(9) 1 calc R U P C 2
H72F H 0.0156 0.4673 0.4551 0.128 Uiso 0.890(9) 1 calc R U P C 2
Au3 Au 0.30653(2) 0.54220(2) 0.55307(2) 0.03324(7) Uani 1 1 d . . . . .
F3 F 0.34992(13) 0.59171(12) 0.55138(10) 0.0505(10) Uani 1 1 d . . . . .
N3 N 0.25020(17) 0.58014(17) 0.55280(11) 0.0360(12) Uani 1 1 d . . . . .
C81 C 0.2508(2) 0.6229(2) 0.55159(16) 0.0476(17) Uani 1 1 d . . . . .
H81 H 0.2777 0.6375 0.5519 0.057 Uiso 1 1 calc R U . . .
C82 C 0.2134(3) 0.6465(2) 0.54992(17) 0.055(2) Uani 1 1 d . . . . .
H82 H 0.2140 0.6770 0.5480 0.066 Uiso 1 1 calc R U . . .
C83 C 0.1752(3) 0.6244(3) 0.55110(17) 0.055(2) Uani 1 1 d . . . . .
H83 H 0.1490 0.6403 0.5506 0.065 Uiso 1 1 calc R U . . .
C84 C 0.1733(2) 0.5795(2) 0.55300(15) 0.0436(16) Uani 1 1 d . . . . .
C85 C 0.2123(2) 0.5572(2) 0.55383(14) 0.0371(14) Uani 1 1 d . . . . .
C86 C 0.1302(2) 0.5580(3) 0.5554(2) 0.062(2) Uani 1 1 d . . . . .
H86A H 0.1291 0.5404 0.5751 0.093 Uiso 1 1 calc R U . . .
H86B H 0.1256 0.5396 0.5365 0.093 Uiso 1 1 calc R U . . .
H86C H 0.1075 0.5799 0.5564 0.093 Uiso 1 1 calc R U . . .
C87 C 0.21997(19) 0.5098(2) 0.55398(14) 0.0329(13) Uani 1 1 d . . . . .
C88 C 0.26276(19) 0.4970(2) 0.55358(13) 0.0317(13) Uani 1 1 d . . . . .
C89 C 0.27692(19) 0.45487(19) 0.55258(13) 0.0294(13) Uani 1 1 d . . . . .
C90 C 0.2460(2) 0.4228(2) 0.55370(14) 0.0336(14) Uani 1 1 d . . . . .
H90 H 0.2546 0.3934 0.5536 0.040 Uiso 1 1 calc R U . . .
C91 C 0.2024(2) 0.4334(2) 0.55502(14) 0.0360(14) Uani 1 1 d . . . . .
C92 C 0.1895(2) 0.4769(2) 0.55505(14) 0.0356(14) Uani 1 1 d . . . . .
H92 H 0.1597 0.4839 0.5558 0.043 Uiso 1 1 calc R U . . .
C93 C 0.32450(19) 0.45118(19) 0.55282(14) 0.0320(13) Uani 1 1 d . . . . .
C94 C 0.34589(19) 0.4912(2) 0.55407(13) 0.0332(14) Uani 1 1 d . . . . .
C95 C 0.3903(2) 0.4922(2) 0.55628(14) 0.0377(15) Uani 1 1 d . . . . .
H95 H 0.4045 0.5193 0.5572 0.045 Uiso 1 1 calc R U . . .
C96 C 0.4151(2) 0.4545(2) 0.55715(16) 0.0428(16) Uani 1 1 d . . . . .
C97 C 0.3930(2) 0.4153(2) 0.55492(17) 0.0454(17) Uani 1 1 d . . . . .
H97 H 0.4090 0.3892 0.5548 0.054 Uiso 1 1 calc R U . . .
C98 C 0.3487(2) 0.4136(2) 0.55289(15) 0.0401(15) Uani 1 1 d . . . . .
H98 H 0.3347 0.3865 0.5515 0.048 Uiso 1 1 calc R U . . .
C99 C 0.16895(19) 0.3988(2) 0.55766(14) 0.0345(14) Uani 1 1 d . . . . .
C100 C 0.1334(2) 0.4043(2) 0.57744(15) 0.0420(16) Uani 1 1 d . . . . .
H100 H 0.1298 0.4306 0.5888 0.050 Uiso 1 1 calc R U . . .
C101 C 0.1032(2) 0.3720(2) 0.58092(17) 0.0456(17) Uani 1 1 d . . . . .
H101 H 0.0794 0.3763 0.5950 0.055 Uiso 1 1 calc R U . . .
C102 C 0.1067(2) 0.3333(2) 0.56434(16) 0.0415(16) Uani 1 1 d . . . . .
C103 C 0.1429(2) 0.3281(2) 0.54500(17) 0.0460(17) Uani 1 1 d . . . . .
H103 H 0.1471 0.3015 0.5341 0.055 Uiso 1 1 calc R U . . .
C104 C 0.1730(2) 0.3604(2) 0.54106(16) 0.0398(15) Uani 1 1 d . . . . .
H104 H 0.1967 0.3563 0.5269 0.048 Uiso 1 1 calc R U . . .
C105 C 0.07240(17) 0.29853(18) 0.56912(14) 0.0515(19) Uani 1 1 d D . . . .
C106 C 0.0352(11) 0.3104(18) 0.5915(10) 0.076(3) Uani 0.102(8) 1 d D U P D 1
H10A H 0.0277 0.2855 0.6049 0.113 Uiso 0.102(8) 1 calc R U P D 1
H10B H 0.0102 0.3190 0.5786 0.113 Uiso 0.102(8) 1 calc R U P D 1
H10C H 0.0439 0.3344 0.6054 0.113 Uiso 0.102(8) 1 calc R U P D 1
C107 C 0.0932(16) 0.2573(11) 0.5817(13) 0.079(3) Uani 0.102(8) 1 d D U P D 1
H10D H 0.1130 0.2643 0.5994 0.119 Uiso 0.102(8) 1 calc R U P D 1
H10E H 0.1093 0.2433 0.5642 0.119 Uiso 0.102(8) 1 calc R U P D 1
H10F H 0.0708 0.2377 0.5896 0.119 Uiso 0.102(8) 1 calc R U P D 1
C108 C 0.0541(16) 0.2895(19) 0.5356(6) 0.078(3) Uani 0.102(8) 1 d D U P D 1
H10G H 0.0764 0.2765 0.5220 0.116 Uiso 0.102(8) 1 calc R U P D 1
H10H H 0.0444 0.3165 0.5258 0.116 Uiso 0.102(8) 1 calc R U P D 1
H10I H 0.0297 0.2696 0.5374 0.116 Uiso 0.102(8) 1 calc R U P D 1
C206 C 0.0282(2) 0.3165(3) 0.5604(2) 0.074(2) Uani 0.898(8) 1 d D U P D 2
H20A H 0.0062 0.2945 0.5644 0.111 Uiso 0.898(8) 1 calc R U P D 2
H20B H 0.0278 0.3245 0.5375 0.111 Uiso 0.898(8) 1 calc R U P D 2
H20C H 0.0222 0.3420 0.5736 0.111 Uiso 0.898(8) 1 calc R U P D 2
C207 C 0.0716(3) 0.2847(3) 0.60451(16) 0.077(3) Uani 0.898(8) 1 d D U P D 2
H20D H 0.0631 0.3092 0.6180 0.115 Uiso 0.898(8) 1 calc R U P D 2
H20E H 0.1003 0.2748 0.6109 0.115 Uiso 0.898(8) 1 calc R U P D 2
H20F H 0.0508 0.2612 0.6073 0.115 Uiso 0.898(8) 1 calc R U P D 2
C208 C 0.0813(3) 0.2590(2) 0.5484(2) 0.081(3) Uani 0.898(8) 1 d D U P D 2
H20G H 0.0602 0.2365 0.5535 0.122 Uiso 0.898(8) 1 calc R U P D 2
H20H H 0.1104 0.2483 0.5529 0.122 Uiso 0.898(8) 1 calc R U P D 2
H20I H 0.0790 0.2667 0.5255 0.122 Uiso 0.898(8) 1 calc R U P D 2
C109 C 0.46379(18) 0.4559(2) 0.56197(16) 0.057(2) Uani 1 1 d D . . . .
C110 C 0.4733(3) 0.4352(4) 0.5948(2) 0.087(3) Uani 0.728(8) 1 d D U P E 1
H11A H 0.4584 0.4512 0.6118 0.131 Uiso 0.728(8) 1 calc R U P E 1
H11B H 0.5044 0.4358 0.5988 0.131 Uiso 0.728(8) 1 calc R U P E 1
H11C H 0.4632 0.4053 0.5947 0.131 Uiso 0.728(8) 1 calc R U P E 1
C111 C 0.4825(3) 0.5015(2) 0.5624(3) 0.084(3) Uani 0.728(8) 1 d D U P E 1
H11D H 0.4767 0.5156 0.5418 0.127 Uiso 0.728(8) 1 calc R U P E 1
H11E H 0.5137 0.4999 0.5659 0.127 Uiso 0.728(8) 1 calc R U P E 1
H11F H 0.4692 0.5180 0.5800 0.127 Uiso 0.728(8) 1 calc R U P E 1
C112 C 0.4870(3) 0.4301(3) 0.5360(2) 0.084(3) Uani 0.728(8) 1 d D U P E 1
H11G H 0.4777 0.4000 0.5369 0.126 Uiso 0.728(8) 1 calc R U P E 1
H11H H 0.5182 0.4316 0.5396 0.126 Uiso 0.728(8) 1 calc R U P E 1
H11I H 0.4802 0.4421 0.5147 0.126 Uiso 0.728(8) 1 calc R U P E 1
C210 C 0.4846(8) 0.4115(4) 0.5652(6) 0.086(3) Uani 0.272(8) 1 d D U P E 2
H21A H 0.4720 0.3964 0.5836 0.129 Uiso 0.272(8) 1 calc R U P E 2
H21B H 0.5157 0.4149 0.5685 0.129 Uiso 0.272(8) 1 calc R U P E 2
H21C H 0.4794 0.3949 0.5454 0.129 Uiso 0.272(8) 1 calc R U P E 2
C211 C 0.4782(8) 0.4836(7) 0.5903(4) 0.086(3) Uani 0.272(8) 1 d D U P E 2
H21D H 0.4683 0.5133 0.5871 0.129 Uiso 0.272(8) 1 calc R U P E 2
H21E H 0.5097 0.4833 0.5918 0.129 Uiso 0.272(8) 1 calc R U P E 2
H21F H 0.4659 0.4722 0.6104 0.129 Uiso 0.272(8) 1 calc R U P E 2
C212 C 0.4797(8) 0.4766(8) 0.5308(4) 0.085(3) Uani 0.272(8) 1 d D U P E 2
H21G H 0.4752 0.4567 0.5127 0.127 Uiso 0.272(8) 1 calc R U P E 2
H21H H 0.5105 0.4832 0.5327 0.127 Uiso 0.272(8) 1 calc R U P E 2
H21I H 0.4637 0.5033 0.5268 0.127 Uiso 0.272(8) 1 calc R U P E 2
Cl1 Cl 0.4367(3) 0.6804(4) 0.5108(2) 0.186(4) Uani 0.5 1 d . . P . .
Cl2 Cl 0.4743(4) 0.6073(3) 0.5359(2) 0.193(5) Uani 0.5 1 d . . P . .
C33 C 0.4316(5) 0.6283(7) 0.5204(7) 0.100(8) Uani 0.5 1 d . . P . .
H33A H 0.4077 0.6253 0.5360 0.120 Uiso 0.5 1 calc R U P . .
H33B H 0.4238 0.6120 0.5008 0.120 Uiso 0.5 1 calc R U P . .
Cl3 Cl 0.24150(15) 0.71034(13) 0.34064(9) 0.1550(17) Uani 1 1 d . . . . .
Cl4 Cl 0.18329(8) 0.73266(8) 0.39081(7) 0.0855(7) Uani 1 1 d . . . . .
C34 C 0.2261(3) 0.7002(3) 0.3777(2) 0.081(3) Uani 1 1 d . . . . .
H34A H 0.2509 0.7044 0.3924 0.097 Uiso 1 1 calc R U . . .
H34B H 0.2173 0.6696 0.3792 0.097 Uiso 1 1 calc R U . . .
Cl5 Cl 0.07020(9) 0.60968(10) 0.42456(9) 0.1071(10) Uani 1 1 d . . . . .
Cl6 Cl 0.12589(11) 0.65170(9) 0.47098(7) 0.1043(10) Uani 1 1 d . . . . .
C35 C 0.1177(3) 0.6396(3) 0.4299(2) 0.080(3) Uani 1 1 d . . . . .
H35A H 0.1158 0.6667 0.4174 0.096 Uiso 1 1 calc R U . . .
H35B H 0.1425 0.6229 0.4216 0.096 Uiso 1 1 calc R U . . .
Cl7 Cl 0.1501(3) 0.28339(17) 0.42143(12) 0.324(6) Uani 1 1 d . . . . .
Cl8 Cl 0.16719(15) 0.24514(9) 0.48029(9) 0.1412(15) Uani 1 1 d . . . . .
C36 C 0.1588(4) 0.2919(3) 0.4581(3) 0.110(4) Uani 1 1 d . . . . .
H36A H 0.1340 0.3077 0.4673 0.132 Uiso 1 1 calc R U . . .
H36B H 0.1845 0.3107 0.4602 0.132 Uiso 1 1 calc R U . . .
C37 C 0.0483(6) 0.6930(6) 0.5323(4) 0.193(8) Uani 1 1 d D U . . .
H37A H 0.0296 0.6888 0.5135 0.290 Uiso 1 1 calc R U . . .
H37B H 0.0529 0.6653 0.5431 0.290 Uiso 1 1 calc R U . . .
H37C H 0.0761 0.7047 0.5253 0.290 Uiso 1 1 calc R U . . .
C38 C 0.0276(11) 0.7233(10) 0.5549(5) 0.40(3) Uani 1 1 d D U . . .
H38A H 0.0103 0.7077 0.5712 0.480 Uiso 1 1 calc R U . . .
H38B H 0.0494 0.7411 0.5661 0.480 Uiso 1 1 calc R U . . .
C39 C 0.0000 0.7500 0.5342(6) 0.222(12) Uani 1 2 d DS TU P . .
H39A H -0.0180 0.7314 0.5202 0.266 Uiso 0.5 1 calc R U P . .
H39B H 0.0180 0.7686 0.5202 0.266 Uiso 0.5 1 calc R U P . .
C73 C 0.0504(7) 0.3161(8) 0.3513(7) 0.279(13) Uani 1 1 d D U . . .
H73A H 0.0374 0.3443 0.3470 0.419 Uiso 1 1 calc R U . . .
H73B H 0.0816 0.3176 0.3476 0.419 Uiso 1 1 calc R U . . .
H73C H 0.0449 0.3078 0.3738 0.419 Uiso 1 1 calc R U . . .
C74 C 0.0314(6) 0.2837(6) 0.3295(7) 0.281(12) Uani 1 1 d D U . . .
H74A H 0.0561 0.2683 0.3197 0.337 Uiso 1 1 calc R U . . .
H74B H 0.0179 0.3003 0.3118 0.337 Uiso 1 1 calc R U . . .
C75 C 0.0000 0.2500 0.3381(9) 0.260(17) Uani 1 2 d DS TU P . .
H75A H -0.0184 0.2671 0.3529 0.312 Uiso 0.5 1 calc R U P . .
H75B H 0.0184 0.2329 0.3529 0.312 Uiso 0.5 1 calc R U P . .

loop_
_atom_site_aniso_label
_atom_site_aniso_U_11
_atom_site_aniso_U_22
_atom_site_aniso_U_33
_atom_site_aniso_U_23
_atom_site_aniso_U_13
_atom_site_aniso_U_12
Au1 0.05200(16) 0.02964(13) 0.02551(12) -0.00117(10) -0.00331(11) 0.00093(11)
F1 0.071(3) 0.037(2) 0.052(2) -0.0085(18) -0.021(2) 0.0104(19)
N1 0.051(3) 0.040(3) 0.026(3) 0.002(2) 0.001(2) 0.000(3)
C1 0.049(4) 0.058(5) 0.043(4) -0.001(3) 0.001(3) 0.006(4)
C2 0.048(4) 0.066(5) 0.049(4) -0.004(4) 0.001(4) 0.006(4)
C3 0.055(5) 0.056(5) 0.057(5) -0.001(4) -0.001(4) -0.005(4)
C4 0.058(5) 0.043(4) 0.036(4) -0.005(3) 0.008(3) -0.003(3)
C5 0.051(4) 0.040(4) 0.030(3) 0.001(3) -0.001(3) -0.009(3)
C6 0.064(5) 0.047(4) 0.063(5) -0.002(4) 0.010(4) -0.012(4)
C7 0.049(4) 0.029(3) 0.025(3) 0.000(3) 0.005(3) -0.011(3)
C8 0.051(4) 0.034(3) 0.023(3) 0.004(3) 0.003(3) 0.006(3)
C9 0.051(4) 0.027(3) 0.020(3) -0.001(2) 0.003(3) -0.004(3)
C10 0.047(4) 0.034(3) 0.031(3) 0.000(3) -0.002(3) 0.003(3)
C11 0.051(4) 0.032(3) 0.027(3) 0.003(3) 0.003(3) -0.002(3)
C12 0.053(4) 0.033(3) 0.028(3) -0.003(3) -0.001(3) -0.012(3)
C13 0.054(4) 0.034(3) 0.028(3) 0.000(3) -0.001(3) -0.005(3)
C14 0.049(4) 0.038(4) 0.021(3) 0.005(3) 0.003(3) -0.002(3)
C15 0.055(4) 0.039(4) 0.024(3) -0.004(3) 0.001(3) -0.004(3)
C16 0.064(5) 0.036(4) 0.035(4) -0.003(3) -0.006(3) -0.010(3)
C17 0.060(5) 0.051(4) 0.037(4) 0.000(3) 0.004(3) -0.011(4)
C18 0.056(4) 0.036(4) 0.036(4) -0.001(3) 0.000(3) 0.001(3)
C19 0.049(4) 0.029(3) 0.038(4) 0.001(3) -0.006(3) -0.005(3)
C20 0.056(4) 0.033(4) 0.053(4) 0.006(3) 0.000(4) 0.000(3)
C21 0.053(4) 0.033(4) 0.060(5) -0.003(3) 0.000(4) 0.002(3)
C22 0.064(5) 0.031(4) 0.052(4) 0.000(3) -0.011(4) 0.003(3)
C23 0.074(5) 0.033(4) 0.047(4) 0.002(3) -0.001(4) -0.003(4)
C24 0.063(5) 0.031(3) 0.043(4) -0.002(3) 0.001(3) 0.000(3)
C25 0.076(6) 0.035(4) 0.081(6) -0.003(4) -0.015(5) 0.004(4)
C26A 0.111(7) 0.040(5) 0.111(7) 0.010(5) 0.003(6) 0.022(5)
C27A 0.114(8) 0.036(5) 0.103(7) 0.003(5) 0.010(6) 0.018(5)
C28A 0.114(8) 0.035(5) 0.103(7) 0.010(5) 0.008(6) 0.016(5)
C26B 0.113(8) 0.038(5) 0.107(7) 0.006(5) 0.007(6) 0.021(5)
C27B 0.114(8) 0.036(5) 0.103(7) 0.005(5) 0.007(6) 0.015(5)
C28B 0.113(8) 0.038(5) 0.107(7) 0.011(5) 0.004(6) 0.019(5)
C29 0.071(5) 0.041(4) 0.058(5) -0.008(4) 0.010(4) -0.017(4)
C30 0.086(7) 0.076(6) 0.072(6) -0.021(5) -0.014(5) -0.026(5)
C31 0.105(8) 0.037(5) 0.119(9) -0.005(5) -0.021(6) -0.020(5)
C32 0.132(10) 0.068(6) 0.102(8) -0.023(6) 0.043(7) -0.057(6)
Au2 0.04430(15) 0.03445(13) 0.02670(12) 0.00293(10) 0.00506(10) 0.00134(11)
F2 0.051(2) 0.0312(19) 0.056(2) -0.0018(17) 0.0129(19) -0.0023(17)
N2 0.049(3) 0.031(3) 0.030(3) 0.008(2) 0.002(2) -0.001(2)
C41 0.051(4) 0.033(3) 0.035(4) -0.001(3) 0.003(3) 0.007(3)
C42 0.046(4) 0.047(4) 0.053(4) 0.006(3) 0.003(3) 0.009(3)
C43 0.044(4) 0.058(5) 0.047(4) 0.009(4) 0.005(3) -0.003(4)
C44 0.047(4) 0.044(4) 0.032(3) 0.005(3) 0.005(3) 0.004(3)
C45 0.053(4) 0.035(3) 0.012(3) 0.002(2) 0.006(3) -0.001(3)
C46 0.044(4) 0.052(4) 0.063(5) 0.006(4) 0.003(4) -0.001(3)
C47 0.048(4) 0.036(3) 0.013(3) 0.000(2) 0.000(3) 0.005(3)
C48 0.051(4) 0.043(4) 0.016(3) 0.005(3) 0.003(3) 0.010(3)
C49 0.048(4) 0.042(4) 0.024(3) 0.009(3) 0.003(3) 0.002(3)
C50 0.056(4) 0.039(4) 0.030(3) 0.003(3) 0.000(3) 0.015(3)
C51 0.055(4) 0.038(4) 0.025(3) -0.001(3) 0.003(3) 0.002(3)
C52 0.049(4) 0.038(4) 0.024(3) -0.002(3) 0.001(3) 0.002(3)
C53 0.043(4) 0.045(4) 0.032(3) 0.002(3) -0.001(3) 0.007(3)
C54 0.046(4) 0.051(4) 0.023(3) 0.003(3) 0.006(3) 0.007(3)
C55 0.042(4) 0.054(4) 0.031(3) 0.006(3) 0.002(3) 0.001(3)
C56 0.042(4) 0.063(5) 0.048(4) 0.007(4) -0.002(3) 0.009(4)
C57 0.044(4) 0.063(5) 0.054(5) 0.014(4) 0.004(3) 0.019(4)
C58 0.056(5) 0.054(5) 0.045(4) 0.011(4) 0.005(4) 0.008(4)
C59 0.058(4) 0.035(4) 0.030(3) -0.002(3) 0.004(3) -0.001(3)
C60 0.054(4) 0.040(4) 0.042(4) 0.001(3) 0.006(3) 0.004(3)
C61 0.062(5) 0.040(4) 0.042(4) -0.005(3) -0.002(3) 0.006(3)
C62 0.080(6) 0.040(4) 0.044(4) -0.006(3) -0.002(4) 0.000(4)
C63 0.088(6) 0.040(4) 0.062(5) -0.002(4) -0.021(5) 0.017(4)
C64 0.070(5) 0.040(4) 0.058(5) -0.003(4) -0.019(4) 0.008(4)
C65 0.102(7) 0.033(4) 0.068(6) -0.005(4) -0.016(5) 0.003(4)
C66A 0.142(8) 0.040(4) 0.116(7) -0.018(5) -0.029(6) 0.000(5)
C67A 0.138(8) 0.037(4) 0.123(7) -0.005(5) -0.025(6) -0.009(5)
C68A 0.148(8) 0.037(4) 0.112(7) -0.007(5) -0.028(6) -0.011(5)
C66B 0.146(8) 0.039(5) 0.115(7) -0.011(5) -0.028(6) -0.005(5)
C67B 0.141(8) 0.038(5) 0.119(8) -0.011(5) -0.027(6) -0.005(5)
C68B 0.143(8) 0.036(5) 0.117(7) -0.006(5) -0.026(6) -0.010(5)
C69 0.045(4) 0.071(5) 0.059(5) 0.017(4) 0.005(4) 0.008(4)
C70A 0.060(5) 0.094(6) 0.099(6) 0.027(5) 0.001(5) -0.006(5)
C71A 0.058(5) 0.091(6) 0.098(6) 0.024(5) 0.007(5) -0.009(5)
C72A 0.058(5) 0.091(6) 0.100(6) 0.026(5) -0.001(5) -0.009(5)
C70B 0.060(5) 0.093(6) 0.097(6) 0.024(5) 0.009(4) -0.006(4)
C71B 0.056(4) 0.088(6) 0.098(6) 0.023(5) 0.004(4) -0.011(4)
C72B 0.060(5) 0.094(6) 0.101(6) 0.030(5) -0.007(4) -0.006(4)
Au3 0.03704(14) 0.03613(14) 0.02653(12) 0.00322(10) 0.00057(10) -0.00223(10)
F3 0.054(2) 0.039(2) 0.059(3) 0.0107(19) -0.010(2) -0.0103(18)
N3 0.046(3) 0.038(3) 0.024(3) 0.003(2) 0.000(2) 0.008(2)
C81 0.059(5) 0.044(4) 0.040(4) 0.013(3) 0.007(3) 0.008(3)
C82 0.071(5) 0.047(4) 0.046(4) 0.009(3) 0.012(4) 0.013(4)
C83 0.063(5) 0.057(5) 0.044(4) -0.003(4) 0.007(4) 0.019(4)
C84 0.044(4) 0.055(4) 0.032(3) -0.003(3) 0.000(3) 0.007(3)
C85 0.043(4) 0.043(4) 0.026(3) 0.000(3) -0.001(3) 0.001(3)
C86 0.046(4) 0.075(6) 0.066(5) -0.012(4) -0.005(4) 0.009(4)
C87 0.034(3) 0.037(3) 0.027(3) -0.003(3) 0.003(3) -0.003(3)
C88 0.033(3) 0.041(4) 0.021(3) -0.001(3) 0.004(2) -0.003(3)
C89 0.033(3) 0.034(3) 0.021(3) 0.007(2) 0.003(2) -0.005(3)
C90 0.039(4) 0.033(3) 0.029(3) 0.001(3) 0.001(3) -0.001(3)
C91 0.035(3) 0.042(4) 0.031(3) -0.004(3) 0.000(3) -0.005(3)
C92 0.031(3) 0.052(4) 0.024(3) 0.000(3) -0.001(3) -0.003(3)
C93 0.035(3) 0.035(3) 0.026(3) 0.000(3) 0.005(3) 0.001(3)
C94 0.036(3) 0.042(4) 0.022(3) 0.005(3) 0.004(3) -0.004(3)
C95 0.041(4) 0.045(4) 0.028(3) -0.001(3) 0.006(3) -0.006(3)
C96 0.034(4) 0.058(4) 0.036(4) -0.001(3) 0.003(3) -0.004(3)
C97 0.037(4) 0.049(4) 0.050(4) -0.001(3) 0.006(3) 0.006(3)
C98 0.037(4) 0.046(4) 0.038(4) -0.002(3) 0.007(3) -0.009(3)
C99 0.028(3) 0.046(4) 0.030(3) -0.003(3) 0.002(3) -0.005(3)
C100 0.038(4) 0.051(4) 0.038(4) -0.006(3) 0.005(3) -0.005(3)
C101 0.030(3) 0.061(5) 0.046(4) -0.004(3) 0.011(3) -0.005(3)
C102 0.031(3) 0.049(4) 0.045(4) 0.005(3) 0.001(3) -0.005(3)
C103 0.042(4) 0.042(4) 0.054(4) -0.008(3) 0.008(3) -0.002(3)
C104 0.032(3) 0.047(4) 0.041(4) -0.004(3) 0.009(3) -0.004(3)
C105 0.041(4) 0.042(4) 0.071(5) 0.004(4) 0.013(4) -0.008(3)
C106 0.047(5) 0.068(5) 0.112(7) 0.012(5) 0.014(5) -0.017(5)
C107 0.052(5) 0.068(5) 0.117(7) 0.009(5) 0.019(5) -0.019(5)
C108 0.048(5) 0.066(5) 0.118(7) 0.004(5) 0.015(5) -0.022(5)
C206 0.042(4) 0.066(5) 0.113(6) 0.007(4) 0.009(4) -0.019(4)
C207 0.051(4) 0.069(5) 0.111(6) 0.017(4) 0.018(4) -0.014(4)
C208 0.054(4) 0.067(5) 0.123(6) -0.001(5) 0.020(4) -0.024(4)
C109 0.032(4) 0.068(5) 0.071(5) 0.001(4) 0.001(4) 0.003(4)
C110 0.040(4) 0.108(7) 0.114(7) -0.017(6) -0.003(5) 0.000(5)
C111 0.037(4) 0.100(7) 0.117(7) -0.024(6) 0.003(5) -0.008(5)
C112 0.039(4) 0.100(7) 0.113(7) -0.028(6) 0.011(5) -0.003(5)
C210 0.041(5) 0.104(7) 0.114(7) -0.022(6) 0.003(6) -0.001(5)
C211 0.039(5) 0.104(7) 0.115(8) -0.022(6) -0.001(5) -0.004(5)
C212 0.038(5) 0.101(7) 0.116(7) -0.025(6) 0.007(5) -0.006(5)
Cl1 0.109(6) 0.293(14) 0.156(8) 0.038(8) -0.013(5) 0.023(7)
Cl2 0.299(14) 0.149(7) 0.132(7) 0.015(6) 0.114(8) 0.046(8)
C33 0.028(9) 0.088(15) 0.18(3) 0.014(15) 0.000(11) -0.015(9)
Cl3 0.198(4) 0.141(3) 0.125(3) 0.060(2) 0.077(3) 0.040(3)
Cl4 0.0682(15) 0.0798(16) 0.109(2) 0.0010(14) -0.0020(14) 0.0175(12)
C34 0.082(7) 0.055(5) 0.106(8) 0.005(5) 0.016(6) -0.004(5)
Cl5 0.0734(17) 0.102(2) 0.146(3) -0.0101(19) -0.0111(17) 0.0263(15)
Cl6 0.136(3) 0.0832(18) 0.093(2) -0.0188(15) -0.0113(18) 0.0389(17)
C35 0.098(7) 0.066(6) 0.075(6) -0.004(5) 0.002(5) 0.010(5)
Cl7 0.706(17) 0.147(4) 0.118(4) 0.020(3) -0.107(6) -0.171(7)
Cl8 0.227(4) 0.0579(16) 0.138(3) -0.0100(17) 0.047(3) 0.030(2)
C36 0.121(10) 0.059(6) 0.151(12) -0.004(7) -0.008(8) -0.007(6)
C37 0.176(17) 0.28(2) 0.122(13) 0.012(11) -0.027(11) -0.070(14)
C38 0.55(5) 0.53(4) 0.122(16) -0.039(16) -0.076(17) 0.23(4)
C39 0.23(3) 0.31(3) 0.118(19) 0.000 0.000 -0.02(2)
C73 0.123(16) 0.22(2) 0.50(4) 0.01(2) -0.004(19) -0.006(15)
C74 0.16(2) 0.20(2) 0.48(3) 0.022(17) -0.032(17) 0.014(14)
C75 0.105(18) 0.15(2) 0.53(5) 0.000 0.000 0.073(12)

loop_
_atom_type_symbol
_atom_type_description
_atom_type_scat_dispersion_real
_atom_type_scat_dispersion_imag
_atom_type_scat_source
C C 0.0033 0.0016 'International Tables Vol C Tables 4.2.6.8 and 6.1.1.4'
H H 0.0000 0.0000 'International Tables Vol C Tables 4.2.6.8 and 6.1.1.4'
Au Au -2.0133 8.8022 'International Tables Vol C Tables 4.2.6.8 and 6.1.1.4'
Cl Cl 0.1484 0.1585 'International Tables Vol C Tables 4.2.6.8 and 6.1.1.4'
F F 0.0171 0.0103 'International Tables Vol C Tables 4.2.6.8 and 6.1.1.4'
N N 0.0061 0.0033 'International Tables Vol C Tables 4.2.6.8 and 6.1.1.4'

loop_
_geom_angle_atom_site_label_1
_geom_angle_atom_site_label_2
_geom_angle_atom_site_label_3
_geom_angle
_geom_angle_site_symmetry_1
_geom_angle_site_symmetry_3
C8 Au1 C14 81.7(3) . .
C8 Au1 F1 176.2(2) . .
C14 Au1 F1 101.5(2) . .
C8 Au1 N1 80.3(2) . .
C14 Au1 N1 162.0(2) . .
F1 Au1 N1 96.53(19) . .
C1 N1 C5 120.3(6) . .
C1 N1 Au1 125.0(5) . .
C5 N1 Au1 114.7(4) . .
N1 C1 C2 121.9(7) . .
N1 C1 H1 119.0 . .
C2 C1 H1 119.0 . .
C1 C2 C3 118.3(7) . .
C1 C2 H2 120.8 . .
C3 C2 H2 120.8 . .
C2 C3 C4 122.0(7) . .
C2 C3 H3 119.0 . .
C4 C3 H3 119.0 . .
C3 C4 C5 117.2(7) . .
C3 C4 C6 119.1(7) . .
C5 C4 C6 123.7(7) . .
N1 C5 C4 120.2(6) . .
N1 C5 C7 111.8(5) . .
C4 C5 C7 128.0(6) . .
C4 C6 H6A 109.5 . .
C4 C6 H6B 109.5 . .
H6A C6 H6B 109.5 . .
C4 C6 H6C 109.5 . .
H6A C6 H6C 109.5 . .
H6B C6 H6C 109.5 . .
C8 C7 C12 115.0(6) . .
C8 C7 C5 116.2(6) . .
C12 C7 C5 128.7(6) . .
C9 C8 C7 125.4(6) . .
C9 C8 Au1 117.9(5) . .
C7 C8 Au1 116.7(5) . .
C8 C9 C10 117.1(6) . .
C8 C9 C13 112.7(5) . .
C10 C9 C13 130.1(6) . .
C9 C10 C11 120.3(6) . .
C9 C10 H10 119.9 . .
C11 C10 H10 119.9 . .
C12 C11 C10 120.9(6) . .
C12 C11 C19 120.1(6) . .
C10 C11 C19 119.0(6) . .
C11 C12 C7 121.3(6) . .
C11 C12 H12 119.4 . .
C7 C12 H12 119.4 . .
C18 C13 C14 119.9(6) . .
C18 C13 C9 126.4(6) . .
C14 C13 C9 113.7(6) . .
C15 C14 C13 119.3(6) . .
C15 C14 Au1 126.7(5) . .
C13 C14 Au1 113.9(5) . .
C14 C15 C16 121.5(6) . .
C14 C15 H15 119.2 . .
C16 C15 H15 119.2 . .
C17 C16 C15 117.6(6) . .
C17 C16 C29 119.4(7) . .
C15 C16 C29 123.0(7) . .
C18 C17 C16 122.2(7) . .
C18 C17 H17 118.9 . .
C16 C17 H17 118.9 . .
C13 C18 C17 119.4(7) . .
C13 C18 H18 120.3 . .
C17 C18 H18 120.3 . .
C20 C19 C24 118.3(6) . .
C20 C19 C11 121.6(6) . .
C24 C19 C11 120.1(6) . .
C19 C20 C21 120.6(7) . .
C19 C20 H20 119.7 . .
C21 C20 H20 119.7 . .
C20 C21 C22 122.1(7) . .
C20 C21 H21 119.0 . .
C22 C21 H21 119.0 . .
C23 C22 C21 116.6(6) . .
C23 C22 C25 122.0(7) . .
C21 C22 C25 121.4(7) . .
C22 C23 C24 122.2(7) . .
C22 C23 H23 118.9 . .
C24 C23 H23 118.9 . .
C23 C24 C19 120.2(7) . .
C23 C24 H24 119.9 . .
C19 C24 H24 119.9 . .
C26A C25 C28A 109.0(4) . .
C26A C25 C22 107.3(6) . .
C28A C25 C22 114.2(7) . .
C22 C25 C26B 115.4(9) . .
C22 C25 C27B 108.7(9) . .
C26B C25 C27B 108.5(4) . .
C26A C25 C27A 108.5(3) . .
C28A C25 C27A 108.4(3) . .
C22 C25 C27A 109.4(6) . .
C22 C25 C28B 107.6(9) . .
C26B C25 C28B 108.3(4) . .
C27B C25 C28B 108.1(4) . .
C25 C26A H26A 109.5 . .
C25 C26A H26B 109.5 . .
H26A C26A H26B 109.5 . .
C25 C26A H26C 109.5 . .
H26A C26A H26C 109.5 . .
H26B C26A H26C 109.5 . .
C25 C27A H27A 109.5 . .
C25 C27A H27B 109.5 . .
H27A C27A H27B 109.5 . .
C25 C27A H27C 109.5 . .
H27A C27A H27C 109.5 . .
H27B C27A H27C 109.5 . .
C25 C28A H28A 109.5 . .
C25 C28A H28B 109.5 . .
H28A C28A H28B 109.5 . .
C25 C28A H28C 109.5 . .
H28A C28A H28C 109.5 . .
H28B C28A H28C 109.5 . .
C25 C26B H26D 109.5 . .
C25 C26B H26E 109.5 . .
H26D C26B H26E 109.5 . .
C25 C26B H26F 109.5 . .
H26D C26B H26F 109.5 . .
H26E C26B H26F 109.5 . .
C25 C27B H27D 109.5 . .
C25 C27B H27E 109.5 . .
H27D C27B H27E 109.5 . .
C25 C27B H27F 109.5 . .
H27D C27B H27F 109.5 . .
H27E C27B H27F 109.5 . .
C25 C28B H28D 109.5 . .
C25 C28B H28E 109.5 . .
H28D C28B H28E 109.5 . .
C25 C28B H28F 109.5 . .
H28D C28B H28F 109.5 . .
H28E C28B H28F 109.5 . .
C32 C29 C30 110.9(8) . .
C32 C29 C31 109.1(8) . .
C30 C29 C31 107.0(7) . .
C32 C29 C16 110.1(6) . .
C30 C29 C16 108.3(6) . .
C31 C29 C16 111.5(7) . .
C29 C30 H30A 109.5 . .
C29 C30 H30B 109.5 . .
H30A C30 H30B 109.5 . .
C29 C30 H30C 109.5 . .
H30A C30 H30C 109.5 . .
H30B C30 H30C 109.5 . .
C29 C31 H31A 109.5 . .
C29 C31 H31B 109.5 . .
H31A C31 H31B 109.5 . .
C29 C31 H31C 109.5 . .
H31A C31 H31C 109.5 . .
H31B C31 H31C 109.5 . .
C29 C32 H32A 109.5 . .
C29 C32 H32B 109.5 . .
H32A C32 H32B 109.5 . .
C29 C32 H32C 109.5 . .
H32A C32 H32C 109.5 . .
H32B C32 H32C 109.5 . .
C48 Au2 C54 82.6(3) . .
C48 Au2 F2 177.3(2) . .
C54 Au2 F2 99.8(2) . .
C48 Au2 N2 79.3(2) . .
C54 Au2 N2 161.9(2) . .
F2 Au2 N2 98.22(17) . .
C41 N2 C45 121.2(6) . .
C41 N2 Au2 124.5(4) . .
C45 N2 Au2 114.3(4) . .
N2 C41 C42 120.8(6) . .
N2 C41 H41 119.6 . .
C42 C41 H41 119.6 . .
C41 C42 C43 119.1(7) . .
C41 C42 H42 120.5 . .
C43 C42 H42 120.5 . .
C42 C43 C44 121.9(7) . .
C42 C43 H43 119.1 . .
C44 C43 H43 119.1 . .
C43 C44 C45 117.3(6) . .
C43 C44 C46 118.9(6) . .
C45 C44 C46 123.8(6) . .
N2 C45 C44 119.5(6) . .
N2 C45 C47 112.6(6) . .
C44 C45 C47 127.8(6) . .
C44 C46 H46A 109.5 . .
C44 C46 H46B 109.5 . .
H46A C46 H46B 109.5 . .
C44 C46 H46C 109.5 . .
H46A C46 H46C 109.5 . .
H46B C46 H46C 109.5 . .
C48 C47 C52 116.3(6) . .
C48 C47 C45 115.2(6) . .
C52 C47 C45 128.5(6) . .
C47 C48 C49 124.9(6) . .
C47 C48 Au2 118.6(5) . .
C49 C48 Au2 116.5(5) . .
C50 C49 C48 116.9(6) . .
C50 C49 C53 130.2(6) . .
C48 C49 C53 112.8(6) . .
C49 C50 C51 120.4(6) . .
C49 C50 H50 119.8 . .
C51 C50 H50 119.8 . .
C52 C51 C50 120.1(6) . .
C52 C51 C59 119.9(6) . .
C50 C51 C59 120.0(6) . .
C51 C52 C47 121.3(6) . .
C51 C52 H52 119.3 . .
C47 C52 H52 119.3 . .
C58 C53 C54 117.4(6) . .
C58 C53 C49 127.2(6) . .
C54 C53 C49 115.5(6) . .
C55 C54 C53 121.4(6) . .
C55 C54 Au2 126.1(5) . .
C53 C54 Au2 112.5(5) . .
C54 C55 C56 121.2(7) . .
C54 C55 H55 119.4 . .
C56 C55 H55 119.4 . .
C55 C56 C57 117.5(7) . .
C55 C56 C69 121.4(7) . .
C57 C56 C69 121.1(6) . .
C58 C57 C56 122.0(7) . .
C58 C57 H57 119.0 . .
C56 C57 H57 119.0 . .
C57 C58 C53 120.5(7) . .
C57 C58 H58 119.7 . .
C53 C58 H58 119.7 . .
C60 C59 C64 118.1(6) . .
C60 C59 C51 121.3(6) . .
C64 C59 C51 120.6(6) . .
C59 C60 C61 121.2(7) . .
C59 C60 H60 119.4 . .
C61 C60 H60 119.4 . .
C62 C61 C60 122.3(7) . .
C62 C61 H61 118.9 . .
C60 C61 H61 118.9 . .
C61 C62 C63 115.7(7) . .
C61 C62 C65 124.5(7) . .
C63 C62 C65 119.8(7) . .
C64 C63 C62 123.0(7) . .
C64 C63 H63 118.5 . .
C62 C63 H63 118.5 . .
C59 C64 C63 119.8(7) . .
C59 C64 H64 120.1 . .
C63 C64 H64 120.1 . .
C67A C65 C68A 108.8(3) . .
C67B C65 C66B 108.5(4) . .
C67B C65 C68B 108.5(4) . .
C66B C65 C68B 108.4(4) . .
C67A C65 C66A 108.5(3) . .
C68A C65 C66A 108.5(3) . .
C67A C65 C62 112.1(6) . .
C68A C65 C62 109.7(6) . .
C67B C65 C62 111(2) . .
C66B C65 C62 116(2) . .
C68B C65 C62 104(2) . .
C66A C65 C62 109.2(6) . .
C65 C66A H66A 109.5 . .
C65 C66A H66B 109.5 . .
H66A C66A H66B 109.5 . .
C65 C66A H66C 109.5 . .
H66A C66A H66C 109.5 . .
H66B C66A H66C 109.5 . .
C65 C67A H67A 109.5 . .
C65 C67A H67B 109.5 . .
H67A C67A H67B 109.5 . .
C65 C67A H67C 109.5 . .
H67A C67A H67C 109.5 . .
H67B C67A H67C 109.5 . .
C65 C68A H68A 109.5 . .
C65 C68A H68B 109.5 . .
H68A C68A H68B 109.5 . .
C65 C68A H68C 109.5 . .
H68A C68A H68C 109.5 . .
H68B C68A H68C 109.5 . .
C65 C66B H66D 109.5 . .
C65 C66B H66E 109.5 . .
H66D C66B H66E 109.5 . .
C65 C66B H66F 109.5 . .
H66D C66B H66F 109.5 . .
H66E C66B H66F 109.5 . .
C65 C67B H67D 109.5 . .
C65 C67B H67E 109.5 . .
H67D C67B H67E 109.5 . .
C65 C67B H67F 109.5 . .
H67D C67B H67F 109.5 . .
H67E C67B H67F 109.5 . .
C65 C68B H68D 109.5 . .
C65 C68B H68E 109.5 . .
H68D C68B H68E 109.5 . .
C65 C68B H68F 109.5 . .
H68D C68B H68F 109.5 . .
H68E C68B H68F 109.5 . .
C72B C69 C70B 108.8(3) . .
C71A C69 C72A 108.5(4) . .
C71A C69 C70A 108.5(4) . .
C72A C69 C70A 108.4(4) . .
C72B C69 C71B 108.6(3) . .
C70B C69 C71B 108.1(3) . .
C72B C69 C56 110.5(6) . .
C71A C69 C56 114(2) . .
C70B C69 C56 108.1(6) . .
C72A C69 C56 105(2) . .
C70A C69 C56 112(2) . .
C71B C69 C56 112.6(6) . .
C69 C70A H70A 109.5 . .
C69 C70A H70B 109.5 . .
H70A C70A H70B 109.5 . .
C69 C70A H70C 109.5 . .
H70A C70A H70C 109.5 . .
H70B C70A H70C 109.5 . .
C69 C71A H71A 109.5 . .
C69 C71A H71B 109.5 . .
H71A C71A H71B 109.5 . .
C69 C71A H71C 109.5 . .
H71A C71A H71C 109.5 . .
H71B C71A H71C 109.5 . .
C69 C72A H72A 109.5 . .
C69 C72A H72B 109.5 . .
H72A C72A H72B 109.5 . .
C69 C72A H72C 109.5 . .
H72A C72A H72C 109.5 . .
H72B C72A H72C 109.5 . .
C69 C70B H70D 109.5 . .
C69 C70B H70E 109.5 . .
H70D C70B H70E 109.5 . .
C69 C70B H70F 109.5 . .
H70D C70B H70F 109.5 . .
H70E C70B H70F 109.5 . .
C69 C71B H71D 109.5 . .
C69 C71B H71E 109.5 . .
H71D C71B H71E 109.5 . .
C69 C71B H71F 109.5 . .
H71D C71B H71F 109.5 . .
H71E C71B H71F 109.5 . .
C69 C72B H72D 109.5 . .
C69 C72B H72E 109.5 . .
H72D C72B H72E 109.5 . .
C69 C72B H72F 109.5 . .
H72D C72B H72F 109.5 . .
H72E C72B H72F 109.5 . .
C88 Au3 C94 81.7(2) . .
C88 Au3 F3 176.9(2) . .
C94 Au3 F3 101.1(2) . .
C88 Au3 N3 79.9(2) . .
C94 Au3 N3 161.6(2) . .
F3 Au3 N3 97.26(18) . .
C81 N3 C85 122.1(6) . .
C81 N3 Au3 123.1(5) . .
C85 N3 Au3 114.8(4) . .
N3 C81 C82 121.4(7) . .
N3 C81 H81 119.3 . .
C82 C81 H81 119.3 . .
C83 C82 C81 117.6(7) . .
C83 C82 H82 121.2 . .
C81 C82 H82 121.2 . .
C82 C83 C84 122.6(7) . .
C82 C83 H83 118.7 . .
C84 C83 H83 118.7 . .
C85 C84 C83 117.3(7) . .
C85 C84 C86 123.6(7) . .
C83 C84 C86 119.1(7) . .
N3 C85 C84 119.0(6) . .
N3 C85 C87 112.1(5) . .
C84 C85 C87 128.8(6) . .
C84 C86 H86A 109.5 . .
C84 C86 H86B 109.5 . .
H86A C86 H86B 109.5 . .
C84 C86 H86C 109.5 . .
H86A C86 H86C 109.5 . .
H86B C86 H86C 109.5 . .
C88 C87 C92 116.1(6) . .
C88 C87 C85 115.9(5) . .
C92 C87 C85 128.0(6) . .
C89 C88 C87 125.3(6) . .
C89 C88 Au3 117.3(4) . .
C87 C88 Au3 117.3(5) . .
C88 C89 C90 117.4(6) . .
C88 C89 C93 113.0(5) . .
C90 C89 C93 129.4(6) . .
C89 C90 C91 120.3(6) . .
C89 C90 H90 119.9 . .
C91 C90 H90 119.9 . .
C90 C91 C92 120.1(6) . .
C90 C91 C99 120.5(6) . .
C92 C91 C99 119.4(6) . .
C87 C92 C91 120.7(6) . .
C87 C92 H92 119.6 . .
C91 C92 H92 119.6 . .
C98 C93 C94 119.1(6) . .
C98 C93 C89 127.2(6) . .
C94 C93 C89 113.7(5) . .
C95 C94 C93 119.3(6) . .
C95 C94 Au3 126.5(5) . .
C93 C94 Au3 114.2(4) . .
C94 C95 C96 122.2(6) . .
C94 C95 H95 118.9 . .
C96 C95 H95 118.9 . .
C97 C96 C95 117.1(6) . .
C97 C96 C109 121.1(6) . .
C95 C96 C109 121.7(6) . .
C98 C97 C96 121.7(6) . .
C98 C97 H97 119.1 . .
C96 C97 H97 119.1 . .
C97 C98 C93 120.5(6) . .
C97 C98 H98 119.8 . .
C93 C98 H98 119.8 . .
C104 C99 C100 118.2(6) . .
C104 C99 C91 121.2(5) . .
C100 C99 C91 120.6(6) . .
C101 C100 C99 121.0(6) . .
C101 C100 H100 119.5 . .
C99 C100 H100 119.5 . .
C100 C101 C102 121.6(6) . .
C100 C101 H101 119.2 . .
C102 C101 H101 119.2 . .
C101 C102 C103 116.7(6) . .
C101 C102 C105 119.5(6) . .
C103 C102 C105 123.8(6) . .
C104 C103 C102 122.1(6) . .
C104 C103 H103 118.9 . .
C102 C103 H103 118.9 . .
C103 C104 C99 120.4(6) . .
C103 C104 H104 119.8 . .
C99 C104 H104 119.8 . .
C208 C105 C206 108.9(3) . .
C106 C105 C107 108.4(4) . .
C106 C105 C108 108.4(4) . .
C107 C105 C108 108.3(4) . .
C208 C105 C207 108.4(3) . .
C206 C105 C207 108.4(3) . .
C208 C105 C102 111.7(5) . .
C206 C105 C102 109.8(5) . .
C106 C105 C102 116(2) . .
C107 C105 C102 110(2) . .
C108 C105 C102 106(2) . .
C207 C105 C102 109.5(5) . .
C105 C106 H10A 109.5 . .
C105 C106 H10B 109.5 . .
H10A C106 H10B 109.5 . .
C105 C106 H10C 109.5 . .
H10A C106 H10C 109.5 . .
H10B C106 H10C 109.5 . .
C105 C107 H10D 109.5 . .
C105 C107 H10E 109.5 . .
H10D C107 H10E 109.5 . .
C105 C107 H10F 109.5 . .
H10D C107 H10F 109.5 . .
H10E C107 H10F 109.5 . .
C105 C108 H10G 109.5 . .
C105 C108 H10H 109.5 . .
H10G C108 H10H 109.5 . .
C105 C108 H10I 109.5 . .
H10G C108 H10I 109.5 . .
H10H C108 H10I 109.5 . .
C105 C206 H20A 109.5 . .
C105 C206 H20B 109.5 . .
H20A C206 H20B 109.5 . .
C105 C206 H20C 109.5 . .
H20A C206 H20C 109.5 . .
H20B C206 H20C 109.5 . .
C105 C207 H20D 109.5 . .
C105 C207 H20E 109.5 . .
H20D C207 H20E 109.5 . .
C105 C207 H20F 109.5 . .
H20D C207 H20F 109.5 . .
H20E C207 H20F 109.5 . .
C105 C208 H20G 109.5 . .
C105 C208 H20H 109.5 . .
H20G C208 H20H 109.5 . .
C105 C208 H20I 109.5 . .
H20G C208 H20I 109.5 . .
H20H C208 H20I 109.5 . .
C211 C109 C210 108.6(4) . .
C211 C109 C96 114.1(10) . .
C112 C109 C96 111.2(6) . .
C210 C109 C96 114.0(11) . .
C211 C109 C212 108.6(4) . .
C210 C109 C212 108.5(4) . .
C96 C109 C212 102.8(10) . .
C112 C109 C111 108.4(3) . .
C96 C109 C111 113.8(6) . .
C112 C109 C110 108.4(3) . .
C96 C109 C110 107.2(6) . .
C111 C109 C110 107.7(3) . .
C109 C110 H11A 109.5 . .
C109 C110 H11B 109.5 . .
H11A C110 H11B 109.5 . .
C109 C110 H11C 109.5 . .
H11A C110 H11C 109.5 . .
H11B C110 H11C 109.5 . .
C109 C111 H11D 109.5 . .
C109 C111 H11E 109.5 . .
H11D C111 H11E 109.5 . .
C109 C111 H11F 109.5 . .
H11D C111 H11F 109.5 . .
H11E C111 H11F 109.5 . .
C109 C112 H11G 109.5 . .
C109 C112 H11H 109.5 . .
H11G C112 H11H 109.5 . .
C109 C112 H11I 109.5 . .
H11G C112 H11I 109.5 . .
H11H C112 H11I 109.5 . .
C109 C210 H21A 109.5 . .
C109 C210 H21B 109.5 . .
H21A C210 H21B 109.5 . .
C109 C210 H21C 109.5 . .
H21A C210 H21C 109.5 . .
H21B C210 H21C 109.5 . .
C109 C211 H21D 109.5 . .
C109 C211 H21E 109.5 . .
H21D C211 H21E 109.5 . .
C109 C211 H21F 109.5 . .
H21D C211 H21F 109.5 . .
H21E C211 H21F 109.5 . .
C109 C212 H21G 109.5 . .
C109 C212 H21H 109.5 . .
H21G C212 H21H 109.5 . .
C109 C212 H21I 109.5 . .
H21G C212 H21I 109.5 . .
H21H C212 H21I 109.5 . .
Cl2 C33 Cl1 114.2(11) . .
Cl2 C33 H33A 108.7 . .
Cl1 C33 H33A 108.7 . .
Cl2 C33 H33B 108.7 . .
Cl1 C33 H33B 108.7 . .
H33A C33 H33B 107.6 . .
Cl3 C34 Cl4 113.6(6) . .
Cl3 C34 H34A 108.8 . .
Cl4 C34 H34A 108.8 . .
Cl3 C34 H34B 108.8 . .
Cl4 C34 H34B 108.8 . .
H34A C34 H34B 107.7 . .
Cl5 C35 Cl6 110.8(6) . .
Cl5 C35 H35A 109.5 . .
Cl6 C35 H35A 109.5 . .
Cl5 C35 H35B 109.5 . .
Cl6 C35 H35B 109.5 . .
H35A C35 H35B 108.1 . .
Cl7 C36 Cl8 113.4(7) . .
Cl7 C36 H36A 108.9 . .
Cl8 C36 H36A 108.9 . .
Cl7 C36 H36B 108.9 . .
Cl8 C36 H36B 108.9 . .
H36A C36 H36B 107.7 . .
C38 C37 H37A 109.5 . .
C38 C37 H37B 109.5 . .
H37A C37 H37B 109.5 . .
C38 C37 H37C 109.5 . .
H37A C37 H37C 109.5 . .
H37B C37 H37C 109.5 . .
C39 C38 C37 104.0(16) . .
C39 C38 H38A 110.9 . .
C37 C38 H38A 110.9 . .
C39 C38 H38B 110.9 . .
C37 C38 H38B 110.9 . .
H38A C38 H38B 109.0 . .
C38 C39 C38 109(2) . 6_464
C38 C39 H39A 110.0 . .
C38 C39 H39A 110.0 6_464 .
C38 C39 H39B 110.0 . .
C38 C39 H39B 110.0 6_464 .
H39A C39 H39B 108.4 . .
C74 C73 H73A 109.5 . .
C74 C73 H73B 109.5 . .
H73A C73 H73B 109.5 . .
C74 C73 H73C 109.5 . .
H73A C73 H73C 109.5 . .
H73B C73 H73C 109.5 . .
C73 C74 C75 127(3) . .
C73 C74 H74A 105.6 . .
C75 C74 H74A 105.6 . .
C73 C74 H74B 105.6 . .
C75 C74 H74B 105.6 . .
H74A C74 H74B 106.1 . .
C74 C75 C74 152(4) . 6_454
C74 C75 H75A 98.6 . .
C74 C75 H75A 98.6 6_454 .
C74 C75 H75B 98.6 . .
C74 C75 H75B 98.6 6_454 .
H75A C75 H75B 103.8 . .

loop_
_geom_bond_atom_site_label_1
_geom_bond_atom_site_label_2
_geom_bond_distance
_geom_bond_site_symmetry_2
Au1 C8 1.950(6) .
Au1 C14 2.004(7) .
Au1 F1 2.052(4) .
Au1 N1 2.102(5) .
N1 C1 1.326(9) .
N1 C5 1.382(8) .
C1 C2 1.366(10) .
C1 H1 0.9500 .
C2 C3 1.372(11) .
C2 H2 0.9500 .
C3 C4 1.384(10) .
C3 H3 0.9500 .
C4 C5 1.392(9) .
C4 C6 1.515(10) .
C5 C7 1.486(9) .
C6 H6A 0.9800 .
C6 H6B 0.9800 .
C6 H6C 0.9800 .
C7 C8 1.396(9) .
C7 C12 1.423(9) .
C8 C9 1.389(9) .
C9 C10 1.391(8) .
C9 C13 1.476(8) .
C10 C11 1.399(9) .
C10 H10 0.9500 .
C11 C12 1.376(9) .
C11 C19 1.498(9) .
C12 H12 0.9500 .
C13 C18 1.381(9) .
C13 C14 1.427(9) .
C14 C15 1.388(9) .
C15 C16 1.400(10) .
C15 H15 0.9500 .
C16 C17 1.400(10) .
C16 C29 1.539(9) .
C17 C18 1.397(9) .
C17 H17 0.9500 .
C18 H18 0.9500 .
C19 C20 1.381(10) .
C19 C24 1.396(9) .
C20 C21 1.385(9) .
C20 H20 0.9500 .
C21 C22 1.397(10) .
C21 H21 0.9500 .
C22 C23 1.381(10) .
C22 C25 1.525(9) .
C23 C24 1.392(9) .
C23 H23 0.9500 .
C24 H24 0.9500 .
C25 C26A 1.523(4) .
C25 C28A 1.523(4) .
C25 C26B 1.525(5) .
C25 C27B 1.528(5) .
C25 C27A 1.528(4) .
C25 C28B 1.529(5) .
C26A H26A 0.9800 .
C26A H26B 0.9800 .
C26A H26C 0.9800 .
C27A H27A 0.9800 .
C27A H27B 0.9800 .
C27A H27C 0.9800 .
C28A H28A 0.9800 .
C28A H28B 0.9800 .
C28A H28C 0.9800 .
C26B H26D 0.9800 .
C26B H26E 0.9800 .
C26B H26F 0.9800 .
C27B H27D 0.9800 .
C27B H27E 0.9800 .
C27B H27F 0.9800 .
C28B H28D 0.9800 .
C28B H28E 0.9800 .
C28B H28F 0.9800 .
C29 C32 1.504(11) .
C29 C30 1.527(11) .
C29 C31 1.538(12) .
C30 H30A 0.9800 .
C30 H30B 0.9800 .
C30 H30C 0.9800 .
C31 H31A 0.9800 .
C31 H31B 0.9800 .
C31 H31C 0.9800 .
C32 H32A 0.9800 .
C32 H32B 0.9800 .
C32 H32C 0.9800 .
Au2 C48 1.947(7) .
Au2 C54 2.019(7) .
Au2 F2 2.041(3) .
Au2 N2 2.109(5) .
N2 C41 1.332(8) .
N2 C45 1.383(8) .
C41 C42 1.366(9) .
C41 H41 0.9500 .
C42 C43 1.367(10) .
C42 H42 0.9500 .
C43 C44 1.384(10) .
C43 H43 0.9500 .
C44 C45 1.396(9) .
C44 C46 1.511(10) .
C45 C47 1.473(8) .
C46 H46A 0.9800 .
C46 H46B 0.9800 .
C46 H46C 0.9800 .
C47 C48 1.377(9) .
C47 C52 1.412(8) .
C48 C49 1.408(9) .
C49 C50 1.396(9) .
C49 C53 1.466(9) .
C50 C51 1.405(9) .
C50 H50 0.9500 .
C51 C52 1.392(9) .
C51 C59 1.495(9) .
C52 H52 0.9500 .
C53 C58 1.400(10) .
C53 C54 1.412(9) .
C54 C55 1.376(9) .
C55 C56 1.392(9) .
C55 H55 0.9500 .
C56 C57 1.399(10) .
C56 C69 1.534(10) .
C57 C58 1.381(10) .
C57 H57 0.9500 .
C58 H58 0.9500 .
C59 C60 1.375(10) .
C59 C64 1.388(10) .
C60 C61 1.389(9) .
C60 H60 0.9500 .
C61 C62 1.380(10) .
C61 H61 0.9500 .
C62 C63 1.393(11) .
C62 C65 1.534(9) .
C63 C64 1.390(10) .
C63 H63 0.9500 .
C64 H64 0.9500 .
C65 C67A 1.523(4) .
C65 C68A 1.525(4) .
C65 C67B 1.526(5) .
C65 C66B 1.526(5) .
C65 C68B 1.527(5) .
C65 C66A 1.527(4) .
C66A H66A 0.9800 .
C66A H66B 0.9800 .
C66A H66C 0.9800 .
C67A H67A 0.9800 .
C67A H67B 0.9800 .
C67A H67C 0.9800 .
C68A H68A 0.9800 .
C68A H68B 0.9800 .
C68A H68C 0.9800 .
C66B H66D 0.9800 .
C66B H66E 0.9800 .
C66B H66F 0.9800 .
C67B H67D 0.9800 .
C67B H67E 0.9800 .
C67B H67F 0.9800 .
C68B H68D 0.9800 .
C68B H68E 0.9800 .
C68B H68F 0.9800 .
C69 C72B 1.523(4) .
C69 C71A 1.526(5) .
C69 C70B 1.526(4) .
C69 C72A 1.527(5) .
C69 C70A 1.527(5) .
C69 C71B 1.529(4) .
C70A H70A 0.9800 .
C70A H70B 0.9800 .
C70A H70C 0.9800 .
C71A H71A 0.9800 .
C71A H71B 0.9800 .
C71A H71C 0.9800 .
C72A H72A 0.9800 .
C72A H72B 0.9800 .
C72A H72C 0.9800 .
C70B H70D 0.9800 .
C70B H70E 0.9800 .
C70B H70F 0.9800 .
C71B H71D 0.9800 .
C71B H71E 0.9800 .
C71B H71F 0.9800 .
C72B H72D 0.9800 .
C72B H72E 0.9800 .
C72B H72F 0.9800 .
Au3 C88 1.954(6) .
Au3 C94 1.999(6) .
Au3 F3 2.045(4) .
Au3 N3 2.108(5) .
N3 C81 1.330(8) .
N3 C85 1.375(8) .
C81 C82 1.376(10) .
C81 H81 0.9500 .
C82 C83 1.370(11) .
C82 H82 0.9500 .
C83 C84 1.400(10) .
C83 H83 0.9500 .
C84 C85 1.397(9) .
C84 C86 1.499(10) .
C85 C87 1.489(9) .
C86 H86A 0.9800 .
C86 H86B 0.9800 .
C86 H86C 0.9800 .
C87 C88 1.387(8) .
C87 C92 1.394(9) .
C88 C89 1.380(8) .
C89 C90 1.384(8) .
C89 C93 1.482(8) .
C90 C91 1.397(9) .
C90 H90 0.9500 .
C91 C92 1.410(9) .
C91 C99 1.496(8) .
C92 H92 0.9500 .
C93 C98 1.388(9) .
C93 C94 1.411(8) .
C94 C95 1.382(9) .
C95 C96 1.400(9) .
C95 H95 0.9500 .
C96 C97 1.399(10) .
C96 C109 1.526(8) .
C97 C98 1.380(9) .
C97 H97 0.9500 .
C98 H98 0.9500 .
C99 C104 1.382(9) .
C99 C100 1.385(8) .
C100 C101 1.380(9) .
C100 H100 0.9500 .
C101 C102 1.388(9) .
C101 H101 0.9500 .
C102 C103 1.390(9) .
C102 C105 1.529(8) .
C103 C104 1.381(9) .
C103 H103 0.9500 .
C104 H104 0.9500 .
C105 C208 1.523(4) .
C105 C206 1.525(4) .
C105 C106 1.526(5) .
C105 C107 1.527(5) .
C105 C108 1.527(5) .
C105 C207 1.528(4) .
C106 H10A 0.9800 .
C106 H10B 0.9800 .
C106 H10C 0.9800 .
C107 H10D 0.9800 .
C107 H10E 0.9800 .
C107 H10F 0.9800 .
C108 H10G 0.9800 .
C108 H10H 0.9800 .
C108 H10I 0.9800 .
C206 H20A 0.9800 .
C206 H20B 0.9800 .
C206 H20C 0.9800 .
C207 H20D 0.9800 .
C207 H20E 0.9800 .
C207 H20F 0.9800 .
C208 H20G 0.9800 .
C208 H20H 0.9800 .
C208 H20I 0.9800 .
C109 C211 1.524(5) .
C109 C112 1.524(4) .
C109 C210 1.526(5) .
C109 C212 1.526(5) .
C109 C111 1.530(4) .
C109 C110 1.531(4) .
C110 H11A 0.9800 .
C110 H11B 0.9800 .
C110 H11C 0.9800 .
C111 H11D 0.9800 .
C111 H11E 0.9800 .
C111 H11F 0.9800 .
C112 H11G 0.9800 .
C112 H11H 0.9800 .
C112 H11I 0.9800 .
C210 H21A 0.9800 .
C210 H21B 0.9800 .
C210 H21C 0.9800 .
C211 H21D 0.9800 .
C211 H21E 0.9800 .
C211 H21F 0.9800 .
C212 H21G 0.9800 .
C212 H21H 0.9800 .
C212 H21I 0.9800 .
Cl1 C33 1.67(2) .
Cl2 C33 1.61(2) .
C33 H33A 0.9900 .
C33 H33B 0.9900 .
Cl3 C34 1.638(10) .
Cl4 C34 1.755(9) .
C34 H34A 0.9900 .
C34 H34B 0.9900 .
Cl5 C35 1.756(10) .
Cl6 C35 1.762(9) .
C35 H35A 0.9900 .
C35 H35B 0.9900 .
Cl7 C36 1.565(13) .
Cl8 C36 1.740(11) .
C36 H36A 0.9900 .
C36 H36B 0.9900 .
C37 C38 1.475(13) .
C37 H37A 0.9800 .
C37 H37B 0.9800 .
C37 H37C 0.9800 .
C38 C39 1.471(13) .
C38 H38A 0.9900 .
C38 H38B 0.9900 .
C39 C38 1.471(13) 6_464
C39 H39A 0.9900 .
C39 H39B 0.9900 .
C73 C74 1.474(13) .
C73 H73A 0.9800 .
C73 H73B 0.9800 .
C73 H73C 0.9800 .
C74 C75 1.475(13) .
C74 H74A 0.9900 .
C74 H74B 0.9900 .
C75 C74 1.475(13) 6_454
C75 H75A 0.9900 .
C75 H75B 0.9900 .

loop_
_geom_torsion_atom_site_label_1
_geom_torsion_atom_site_label_2
_geom_torsion_atom_site_label_3
_geom_torsion_atom_site_label_4
_geom_torsion
_geom_torsion_site_symmetry_4
C5 N1 C1 C2 -0.1(10) .
Au1 N1 C1 C2 -180.0(5) .
N1 C1 C2 C3 1.5(11) .
C1 C2 C3 C4 0.3(11) .
C2 C3 C4 C5 -3.3(11) .
C2 C3 C4 C6 175.2(7) .
C1 N1 C5 C4 -3.1(9) .
Au1 N1 C5 C4 176.8(5) .
C1 N1 C5 C7 176.8(6) .
Au1 N1 C5 C7 -3.4(6) .
C3 C4 C5 N1 4.6(10) .
C6 C4 C5 N1 -173.8(6) .
C3 C4 C5 C7 -175.1(6) .
C6 C4 C5 C7 6.4(11) .
N1 C5 C7 C8 -0.2(8) .
C4 C5 C7 C8 179.6(6) .
N1 C5 C7 C12 -177.3(6) .
C4 C5 C7 C12 2.5(11) .
C12 C7 C8 C9 -0.8(9) .
C5 C7 C8 C9 -178.3(5) .
C12 C7 C8 Au1 -178.4(4) .
C5 C7 C8 Au1 4.1(7) .
C7 C8 C9 C10 1.3(9) .
Au1 C8 C9 C10 178.9(4) .
C7 C8 C9 C13 -177.7(6) .
Au1 C8 C9 C13 -0.1(7) .
C8 C9 C10 C11 -1.8(8) .
C13 C9 C10 C11 177.0(6) .
C9 C10 C11 C12 1.9(9) .
C9 C10 C11 C19 -177.1(5) .
C10 C11 C12 C7 -1.4(9) .
C19 C11 C12 C7 177.6(5) .
C8 C7 C12 C11 0.8(8) .
C5 C7 C12 C11 177.9(6) .
C8 C9 C13 C18 -179.4(6) .
C10 C9 C13 C18 1.8(10) .
C8 C9 C13 C14 0.9(7) .
C10 C9 C13 C14 -177.9(6) .
C18 C13 C14 C15 -2.4(9) .
C9 C13 C14 C15 177.3(5) .
C18 C13 C14 Au1 179.0(5) .
C9 C13 C14 Au1 -1.3(7) .
C13 C14 C15 C16 2.2(9) .
Au1 C14 C15 C16 -179.4(5) .
C14 C15 C16 C17 -0.2(9) .
C14 C15 C16 C29 -179.0(6) .
C15 C16 C17 C18 -1.8(10) .
C29 C16 C17 C18 177.1(6) .
C14 C13 C18 C17 0.5(9) .
C9 C13 C18 C17 -179.1(6) .
C16 C17 C18 C13 1.6(10) .
C12 C11 C19 C20 140.8(7) .
C10 C11 C19 C20 -40.3(9) .
C12 C11 C19 C24 -39.0(9) .
C10 C11 C19 C24 139.9(6) .
C24 C19 C20 C21 -1.8(10) .
C11 C19 C20 C21 178.4(6) .
C19 C20 C21 C22 1.1(11) .
C20 C21 C22 C23 0.5(11) .
C20 C21 C22 C25 177.8(7) .
C21 C22 C23 C24 -1.4(11) .
C25 C22 C23 C24 -178.7(7) .
C22 C23 C24 C19 0.7(11) .
C20 C19 C24 C23 0.9(10) .
C11 C19 C24 C23 -179.3(6) .
C23 C22 C25 C26A -125.5(8) .
C21 C22 C25 C26A 57.3(9) .
C23 C22 C25 C28A -4.6(9) .
C21 C22 C25 C28A 178.2(7) .
C23 C22 C25 C26B -173.3(11) .
C21 C22 C25 C26B 9.5(13) .
C23 C22 C25 C27B 64.6(12) .
C21 C22 C25 C27B -112.7(11) .
C23 C22 C25 C27A 117.0(8) .
C21 C22 C25 C27A -60.2(9) .
C23 C22 C25 C28B -52.3(12) .
C21 C22 C25 C28B 130.5(11) .
C17 C16 C29 C32 53.1(10) .
C15 C16 C29 C32 -128.1(8) .
C17 C16 C29 C30 -68.3(9) .
C15 C16 C29 C30 110.5(8) .
C17 C16 C29 C31 174.4(7) .
C15 C16 C29 C31 -6.8(10) .
C45 N2 C41 C42 -0.9(9) .
Au2 N2 C41 C42 179.3(5) .
N2 C41 C42 C43 2.7(10) .
C41 C42 C43 C44 -1.4(11) .
C42 C43 C44 C45 -1.6(10) .
C42 C43 C44 C46 177.9(7) .
C41 N2 C45 C44 -2.1(8) .
Au2 N2 C45 C44 177.7(4) .
C41 N2 C45 C47 177.9(5) .
Au2 N2 C45 C47 -2.3(6) .
C43 C44 C45 N2 3.3(9) .
C46 C44 C45 N2 -176.1(6) .
C43 C44 C45 C47 -176.7(6) .
C46 C44 C45 C47 3.9(10) .
N2 C45 C47 C48 2.2(7) .
C44 C45 C47 C48 -177.8(6) .
N2 C45 C47 C52 -177.5(5) .
C44 C45 C47 C52 2.6(9) .
C52 C47 C48 C49 0.8(8) .
C45 C47 C48 C49 -178.8(5) .
C52 C47 C48 Au2 178.7(4) .
C45 C47 C48 Au2 -1.0(7) .
C47 C48 C49 C50 -1.4(9) .
Au2 C48 C49 C50 -179.3(4) .
C47 C48 C49 C53 -179.7(5) .
Au2 C48 C49 C53 2.4(7) .
C48 C49 C50 C51 1.2(9) .
C53 C49 C50 C51 179.2(6) .
C49 C50 C51 C52 -0.6(9) .
C49 C50 C51 C59 -179.3(6) .
C50 C51 C52 C47 0.0(9) .
C59 C51 C52 C47 178.7(5) .
C48 C47 C52 C51 -0.1(8) .
C45 C47 C52 C51 179.5(5) .
C50 C49 C53 C58 0.8(11) .
C48 C49 C53 C58 178.8(6) .
C50 C49 C53 C54 -178.1(6) .
C48 C49 C53 C54 0.0(8) .
C58 C53 C54 C55 -2.7(9) .
C49 C53 C54 C55 176.2(6) .
C58 C53 C54 Au2 178.9(5) .
C49 C53 C54 Au2 -2.2(7) .
C53 C54 C55 C56 1.7(10) .
Au2 C54 C55 C56 179.9(5) .
C54 C55 C56 C57 -0.1(10) .
C54 C55 C56 C69 -177.3(6) .
C55 C56 C57 C58 -0.5(11) .
C69 C56 C57 C58 176.7(6) .
C56 C57 C58 C53 -0.5(11) .
C54 C53 C58 C57 2.1(10) .
C49 C53 C58 C57 -176.7(7) .
C52 C51 C59 C60 -30.6(9) .
C50 C51 C59 C60 148.1(6) .
C52 C51 C59 C64 149.7(7) .
C50 C51 C59 C64 -31.6(9) .
C64 C59 C60 C61 -0.4(10) .
C51 C59 C60 C61 179.9(6) .
C59 C60 C61 C62 -0.3(11) .
C60 C61 C62 C63 1.3(11) .
C60 C61 C62 C65 -177.4(7) .
C61 C62 C63 C64 -1.7(12) .
C65 C62 C63 C64 177.1(7) .
C60 C59 C64 C63 0.1(11) .
C51 C59 C64 C63 179.8(7) .
C62 C63 C64 C59 1.0(13) .
C61 C62 C65 C67A 6.0(10) .
C63 C62 C65 C67A -172.7(7) .
C61 C62 C65 C68A 127.0(8) .
C63 C62 C65 C68A -51.7(9) .
C61 C62 C65 C67B -41(2) .
C63 C62 C65 C67B 141(2) .
C61 C62 C65 C66B -165(2) .
C63 C62 C65 C66B 16(2) .
C61 C62 C65 C68B 76(2) .
C63 C62 C65 C68B -103(2) .
C61 C62 C65 C66A -114.3(8) .
C63 C62 C65 C66A 67.0(9) .
C55 C56 C69 C72B -129.2(7) .
C57 C56 C69 C72B 53.7(8) .
C55 C56 C69 C71A 40(2) .
C57 C56 C69 C71A -137(2) .
C55 C56 C69 C70B 111.8(7) .
C57 C56 C69 C70B -65.3(8) .
C55 C56 C69 C72A -79(2) .
C57 C56 C69 C72A 104(2) .
C55 C56 C69 C70A 163(2) .
C57 C56 C69 C70A -14(2) .
C55 C56 C69 C71B -7.5(8) .
C57 C56 C69 C71B 175.3(6) .
C85 N3 C81 C82 -2.8(10) .
Au3 N3 C81 C82 176.9(5) .
N3 C81 C82 C83 3.1(10) .
C81 C82 C83 C84 -1.8(11) .
C82 C83 C84 C85 0.3(10) .
C82 C83 C84 C86 177.7(7) .
C81 N3 C85 C84 1.2(9) .
Au3 N3 C85 C84 -178.6(4) .
C81 N3 C85 C87 178.1(5) .
Au3 N3 C85 C87 -1.6(6) .
C83 C84 C85 N3 0.1(9) .
C86 C84 C85 N3 -177.2(6) .
C83 C84 C85 C87 -176.3(6) .
C86 C84 C85 C87 6.4(11) .
N3 C85 C87 C88 0.9(7) .
C84 C85 C87 C88 177.5(6) .
N3 C85 C87 C92 179.7(6) .
C84 C85 C87 C92 -3.7(10) .
C92 C87 C88 C89 3.3(9) .
C85 C87 C88 C89 -177.8(5) .
C92 C87 C88 Au3 -178.6(4) .
C85 C87 C88 Au3 0.3(7) .
C87 C88 C89 C90 -3.4(9) .
Au3 C88 C89 C90 178.5(4) .
C87 C88 C89 C93 -179.2(5) .
Au3 C88 C89 C93 2.7(6) .
C88 C89 C90 C91 1.5(8) .
C93 C89 C90 C91 176.5(6) .
C89 C90 C91 C92 0.3(9) .
C89 C90 C91 C99 -177.4(5) .
C88 C87 C92 C91 -1.3(8) .
C85 C87 C92 C91 180.0(6) .
C90 C91 C92 C87 -0.4(9) .
C99 C91 C92 C87 177.3(5) .
C88 C89 C93 C98 178.1(6) .
C90 C89 C93 C98 2.9(10) .
C88 C89 C93 C94 0.1(7) .
C90 C89 C93 C94 -175.1(6) .
C98 C93 C94 C95 -1.9(8) .
C89 C93 C94 C95 176.3(5) .
C98 C93 C94 Au3 179.0(4) .
C89 C93 C94 Au3 -2.8(6) .
C93 C94 C95 C96 0.4(9) .
Au3 C94 C95 C96 179.3(5) .
C94 C95 C96 C97 1.5(9) .
C94 C95 C96 C109 -175.6(6) .
C95 C96 C97 C98 -1.9(10) .
C109 C96 C97 C98 175.3(6) .
C96 C97 C98 C93 0.4(10) .
C94 C93 C98 C97 1.5(9) .
C89 C93 C98 C97 -176.4(6) .
C90 C91 C99 C104 -38.8(9) .
C92 C91 C99 C104 143.6(6) .
C90 C91 C99 C100 139.9(6) .
C92 C91 C99 C100 -37.8(9) .
C104 C99 C100 C101 1.0(10) .
C91 C99 C100 C101 -177.7(6) .
C99 C100 C101 C102 -1.3(11) .
C100 C101 C102 C103 2.2(10) .
C100 C101 C102 C105 179.9(6) .
C101 C102 C103 C104 -3.1(11) .
C105 C102 C103 C104 179.4(6) .
C102 C103 C104 C99 2.9(11) .
C100 C99 C104 C103 -1.8(10) .
C91 C99 C104 C103 176.9(6) .
C101 C102 C105 C208 178.8(6) .
C103 C102 C105 C208 -3.8(8) .
C101 C102 C105 C206 57.9(8) .
C103 C102 C105 C206 -124.7(7) .
C101 C102 C105 C106 2(2) .
C103 C102 C105 C106 180(2) .
C101 C102 C105 C107 -121(2) .
C103 C102 C105 C107 56(2) .
C101 C102 C105 C108 122(2) .
C103 C102 C105 C108 -60(2) .
C101 C102 C105 C207 -61.1(7) .
C103 C102 C105 C207 116.4(7) .
C97 C96 C109 C211 -127.5(12) .
C95 C96 C109 C211 49.5(13) .
C97 C96 C109 C112 54.8(8) .
C95 C96 C109 C112 -128.2(7) .
C97 C96 C109 C210 -2.0(13) .
C95 C96 C109 C210 175.0(12) .
C97 C96 C109 C212 115.1(11) .
C95 C96 C109 C212 -67.9(12) .
C97 C96 C109 C111 177.6(7) .
C95 C96 C109 C111 -5.5(8) .
C97 C96 C109 C110 -63.5(8) .
C95 C96 C109 C110 113.5(7) .
C37 C38 C39 C38 171(3) 6_464
C73 C74 C75 C74 168(3) 6_454
